data_7061715
loop_
_publ_author_name
'Shi, Kai'
'Lu, Chengrong'
'Zhao, Bei'

_publ_section_title
;
 Carboxylation of terminal alkynes with CO2 catalyzed by
 imidazolium-bridged bis(phenolato) rare-earth metal complexes
;
_journal_issue 35
_journal_name_full 'New Journal of Chemistry'
_journal_page_first 16998
_journal_page_last 17003
_journal_paper_doi 10.1039/D2NJ03130B
_journal_volume 46
_journal_year 2022
_chemical_formula_moiety 'C99 H141 Cl3 N6 O6 Y2, 4[C4H8O]'
_chemical_formula_sum 'C115 H173 Cl3 N6 O10 Y2'
_chemical_formula_weight 2083.75
_space_group_crystal_system monoclinic
_space_group_IT_number 14
_space_group_name_Hall '-P 2ybc'
_space_group_name_H-M_alt 'P 1 21/c 1'
_atom_sites_solution_hydrogens geom
_atom_sites_solution_primary iterative
_audit_creation_date 2022-07-22
_audit_creation_method
;
Olex2 1.3
(compiled 2020.11.12 svn.r5f609507 for OlexSys, GUI svn.r6408)
;
_audit_update_record
;
2022-07-22 deposited with the CCDC.	2022-08-10 downloaded from the CCDC.
;
_cell_angle_alpha 90
_cell_angle_beta 96.598(2)
_cell_angle_gamma 90
_cell_formula_units_Z 4
_cell_length_a 14.5969(6)
_cell_length_b 24.3651(11)
_cell_length_c 31.8323(12)
_cell_measurement_reflns_used 9397
_cell_measurement_temperature 119.96
_cell_measurement_theta_max 27.49
_cell_measurement_theta_min 2.18
_cell_volume 11246.3(8)
_computing_cell_refinement 'SAINT v8.37A (Bruker, 2015)'
_computing_data_reduction 'SAINT v8.37A (Bruker, 2015)'
_computing_molecular_graphics 'Olex2 1.3 (Dolomanov et al., 2009)'
_computing_publication_material 'Olex2 1.3 (Dolomanov et al., 2009)'
_computing_structure_refinement 'SHELXL 2018/3 (Sheldrick, 2015)'
_computing_structure_solution 'olex2.solve 1.3 (Bourhis et al., 2015)'
_diffrn_ambient_temperature 119.96
_diffrn_measured_fraction_theta_full 0.999
_diffrn_measured_fraction_theta_max 0.999
_diffrn_measurement_device_type 'Bruker APEX-II CCD'
_diffrn_measurement_method '\f and \w scans'
_diffrn_radiation_type MoK\a
_diffrn_radiation_wavelength 0.71073
_diffrn_reflns_av_R_equivalents 0.1504
_diffrn_reflns_av_unetI/netI 0.0931
_diffrn_reflns_Laue_measured_fraction_full 0.999
_diffrn_reflns_Laue_measured_fraction_max 0.999
_diffrn_reflns_limit_h_max 18
_diffrn_reflns_limit_h_min -18
_diffrn_reflns_limit_k_max 31
_diffrn_reflns_limit_k_min -31
_diffrn_reflns_limit_l_max 41
_diffrn_reflns_limit_l_min -41
_diffrn_reflns_number 234999
_diffrn_reflns_point_group_measured_fraction_full 0.999
_diffrn_reflns_point_group_measured_fraction_max 0.999
_diffrn_reflns_theta_full 25.242
_diffrn_reflns_theta_max 27.517
_diffrn_reflns_theta_min 1.696
_diffrn_source_current 1.0
_diffrn_source_power 0.05
_diffrn_source_voltage 50.0
_diffrn_standards_number 0
_exptl_absorpt_coefficient_mu 1.156
_exptl_absorpt_correction_T_max 0.7456
_exptl_absorpt_correction_T_min 0.5796
_exptl_absorpt_correction_type multi-scan
_exptl_absorpt_process_details
;
SADABS-2016/2 (Bruker,2016/2) was used for absorption correction.
wR2(int) was 0.1159 before and 0.0810 after correction.
The Ratio of minimum to maximum transmission is 0.7774.
The \l/2 correction factor is Not present.
;
_exptl_crystal_colour 'clear light colourless'
_exptl_crystal_colour_lustre clear
_exptl_crystal_colour_modifier light
_exptl_crystal_colour_primary colourless
_exptl_crystal_density_diffrn 1.231
_exptl_crystal_description block
_exptl_crystal_F_000 4456
_exptl_crystal_size_max 0.3
_exptl_crystal_size_mid 0.2
_exptl_crystal_size_min 0.2
_refine_diff_density_max 0.530
_refine_diff_density_min -0.643
_refine_diff_density_rms 0.088
_refine_ls_extinction_method none
_refine_ls_goodness_of_fit_ref 1.032
_refine_ls_hydrogen_treatment constr
_refine_ls_matrix_type full
_refine_ls_number_parameters 1081
_refine_ls_number_reflns 25827
_refine_ls_number_restraints 0
_refine_ls_restrained_S_all 1.032
_refine_ls_R_factor_all 0.1007
_refine_ls_R_factor_gt 0.0552
_refine_ls_shift/su_max 0.002
_refine_ls_shift/su_mean 0.000
_refine_ls_structure_factor_coef Fsqd
_refine_ls_weighting_details 'w=1/[\s^2^(Fo^2^)+(0.0391P)^2^+12.0702P] where P=(Fo^2^+2Fc^2^)/3'
_refine_ls_weighting_scheme calc
_refine_ls_wR_factor_gt 0.1075
_refine_ls_wR_factor_ref 0.1230
_reflns_Friedel_coverage 0.000
_reflns_number_gt 17067
_reflns_number_total 25827
_reflns_threshold_expression 'I > 2\s(I)'
_cod_data_source_file d2nj03130b2.cif
_cod_data_source_block mo_b220719e_0m_a
_cod_depositor_comments 'Adding full bibliography for 7061714--7061717.cif.'
_cod_database_code 7061715
_shelx_shelxl_version_number 2018/3
_shelx_space_group_comment
;
The symmetry employed for this shelxl refinement is uniquely defined
by the following loop, which should always be used as a source of
symmetry information in preference to the above space-group names.
They are only intended as comments.
;
_shelx_estimated_absorpt_t_max 0.802
_shelx_estimated_absorpt_t_min 0.723
_olex2_refinement_description
;
1.a Secondary CH2 refined with riding coordinates:
 C00Q(H00A,H00B), C00V(H00C,H00D), C012(H01A,H01B), C01A(H01F,H01G), C01F(H01J,
 H01K), C01T(H01W,H01X)
1.b Aromatic/amide H refined with riding coordinates:
 C00M(H00M), C00T(H00T), C3(H3), C00Y(H00Y), C1(H1), C015(H015), C016(H016),
 C01C(H01H), C01D(H01I), C2(H2), C01M(H01R), C01N(H01S), C01W(H01Y), C01Z(H01Z),
  C022(H022), C028(H028), C02D(H02P), C02F(H02T), C02G(H02U), C02L(H02),
 C02P(H6)
1.c Idealised Me refined as rotating group:
 C017(H01C,H01D,H01E), C01I(H01L,H01M,H01N), C01L(H01O,H01P,H01Q), C01Q(H01T,
 H01U,H01V), C020(H02A,H02B,H02C), C021(H02D,H02E,H02F), C026(H02G,H02H,H02I),
 C02A(H02J,H02K,H02L), C02C(H02M,H02N,H02O), C02E(H02Q,H02R,H02S), C02I(H02V,
 H02W,H02X), C02J(H02Y,H,HA), C02K(H02Z,HB,HC), C02M(H4,HD,HE), C02O(H5,HF,HG),
 C02Q(H7,HH,HI), C02R(H8,HJ,HK), C02V(H9,HL,HM), C02W(H10,HN,HO), C02X(H11,HP,
 HQ), C02Y(H12,HR,HS), C02Z(H13,HT,HU), C030(H03A,H03B,H03C), C031(H03D,H03E,
 H03F), C032(H03G,H03H,H03I), C035(H03J,H03K,H03L), C036(H03M,H03N,H03O),
 C038(H03P,H03Q,H03R), C039(H03S,H03T,H03U), C03B(H03V,H03W,H03X), C03C(H03Y,HV,
 HW), C03D(H03Z,HX,HY), C03F(H03,HZ,H17), C03G(H14,H18,H19), C03H(H15,H20,H21),
 C03L(H16,H22,H23)
;
_smtbx_masks_special_details
;
A solvent mask was calculated and 624 electrons were 
found in a volume of 2654\%A^3^ in 3 voids per unit cell. 
This is consistent with the presence of 
0.155[C4H8O] per Asymmetric Unit 
which account for 640 electrons 
per unit cell.
;
_smtbx_masks_void_probe_radius 1.2
_smtbx_masks_void_truncation_radius 1.2
_olex2_submission_special_instructions 'No special instructions were received'

loop_
_space_group_symop_operation_xyz
'x, y, z'
'-x, y+1/2, -z+1/2'
'-x, -y, -z'
'x, -y-1/2, z-1/2'

loop_
_atom_site_label
_atom_site_type_symbol
_atom_site_fract_x
_atom_site_fract_y
_atom_site_fract_z
_atom_site_U_iso_or_equiv
_atom_site_adp_type
_atom_site_occupancy
_atom_site_site_symmetry_order
_atom_site_calc_flag
_atom_site_refinement_flags_posn
_atom_site_refinement_flags_adp
_atom_site_refinement_flags_occupancy
_atom_site_disorder_assembly
_atom_site_disorder_group
Y1 Y 0.37216(2) 0.22199(2) 0.68482(2) 0.01209(7) Uani 1 1 d . . . . .
Y2 Y 0.33166(2) 0.22600(2) 0.80679(2) 0.01223(7) Uani 1 1 d . . . . .
Cl2 Cl 0.22056(5) 0.20818(3) 0.73003(2) 0.01408(15) Uani 1 1 d . . . . .
Cl3 Cl 0.40708(5) 0.29638(3) 0.75116(2) 0.01465(15) Uani 1 1 d . . . . .
Cl1 Cl 0.43451(5) 0.15789(3) 0.75846(2) 0.01494(15) Uani 1 1 d . . . . .
O6 O 0.22041(14) 0.28131(8) 0.81676(6) 0.0152(4) Uani 1 1 d . . . . .
O5 O 0.29940(14) 0.15036(8) 0.83611(6) 0.0152(4) Uani 1 1 d . . . . .
O1 O 0.51217(14) 0.21219(8) 0.67316(6) 0.0163(5) Uani 1 1 d . . . . .
O3 O 0.32966(14) 0.29413(8) 0.64958(6) 0.0159(4) Uani 1 1 d . . . . .
O4 O 0.43911(14) 0.25400(8) 0.85171(6) 0.0163(4) Uani 1 1 d . . . . .
O2 O 0.30407(14) 0.16031(8) 0.64525(6) 0.0158(4) Uani 1 1 d . . . . .
N00C N 0.16825(17) 0.35690(10) 0.68916(7) 0.0142(5) Uani 1 1 d . . . . .
N00E N 0.22038(17) 0.38979(10) 0.75003(7) 0.0144(5) Uani 1 1 d . . . . .
N00F N 0.63565(17) 0.29080(10) 0.75089(8) 0.0165(5) Uani 1 1 d . . . . .
N00G N 0.62671(17) 0.25010(10) 0.81027(8) 0.0165(5) Uani 1 1 d . . . . .
N00H N 0.24106(17) 0.07146(10) 0.70820(7) 0.0148(5) Uani 1 1 d . . . . .
N00I N 0.15619(17) 0.08868(10) 0.75791(7) 0.0147(5) Uani 1 1 d . . . . .
C00K C 0.1696(2) 0.32107(12) 0.83163(9) 0.0148(6) Uani 1 1 d . . . . .
C00L C 0.1909(2) 0.37635(12) 0.82436(9) 0.0140(6) Uani 1 1 d . . . . .
C00M C 0.7524(2) 0.25453(12) 0.67459(9) 0.0159(6) Uani 1 1 d . . . . .
H00M H 0.789376 0.285121 0.684197 0.019 Uiso 1 1 calc R U . . .
C00N C 0.2724(2) 0.10256(11) 0.85215(9) 0.0140(6) Uani 1 1 d . . . . .
C00P C 0.6596(2) 0.25468(12) 0.68061(9) 0.0150(6) Uani 1 1 d . . . . .
C00Q C 0.2604(2) 0.39120(12) 0.79494(9) 0.0156(6) Uani 1 1 d . . . . .
H00A H 0.284457 0.428476 0.801935 0.019 Uiso 1 1 calc R U . . .
H00B H 0.312795 0.365226 0.799151 0.019 Uiso 1 1 calc R U . . .
C00R C 0.1879(2) 0.07947(12) 0.83530(9) 0.0153(6) Uani 1 1 d . . . . .
C00S C 0.1890(2) 0.33066(12) 0.61656(9) 0.0146(6) Uani 1 1 d . . . . .
C00T C 0.7337(2) 0.16903(12) 0.64054(9) 0.0164(6) Uani 1 1 d . . . . .
H00T H 0.759704 0.139266 0.626694 0.020 Uiso 1 1 calc R U . . .
C00U C 0.6009(2) 0.21072(12) 0.66610(9) 0.0150(6) Uani 1 1 d . . . . .
C00V C 0.1414(2) 0.31730(12) 0.65462(9) 0.0151(6) Uani 1 1 d . . . . .
H00C H 0.073787 0.318559 0.646933 0.018 Uiso 1 1 calc R U . . .
H00D H 0.158240 0.279684 0.664420 0.018 Uiso 1 1 calc R U . . .
C00W C 0.2844(2) 0.32293(11) 0.61762(9) 0.0143(6) Uani 1 1 d . . . . .
C3 C 0.6140(2) 0.24428(12) 0.76866(10) 0.0159(6) Uani 1 1 d . . . . .
H3 H 0.592839 0.211925 0.753977 0.019 Uiso 1 1 calc R U . . .
C00Y C 0.2739(2) 0.36634(12) 0.54926(9) 0.0153(6) Uani 1 1 d . . . . .
H00Y H 0.303639 0.379869 0.526318 0.018 Uiso 1 1 calc R U . . .
C1 C 0.2423(2) 0.08075(11) 0.74944(9) 0.0147(6) Uani 1 1 d . . . . .
H1 H 0.295760 0.081588 0.769487 0.018 Uiso 1 1 calc R U . . .
C010 C 0.0935(2) 0.31005(12) 0.85466(9) 0.0158(6) Uani 1 1 d . . . . .
C011 C 0.5901(2) 0.23204(12) 0.88231(9) 0.0155(6) Uani 1 1 d . . . . .
C012 C 0.6103(2) 0.20690(12) 0.84139(9) 0.0165(6) Uani 1 1 d . . . . .
H01A H 0.665376 0.183091 0.846479 0.020 Uiso 1 1 calc R U . . .
H01B H 0.557512 0.183787 0.829828 0.020 Uiso 1 1 calc R U . . .
C013 C 0.7928(2) 0.21172(12) 0.65523(9) 0.0144(6) Uani 1 1 d . . . . .
C014 C 0.2148(2) 0.16963(12) 0.55641(9) 0.0179(7) Uani 1 1 d . . . . .
C015 C 0.6572(2) 0.23109(12) 0.91680(9) 0.0184(7) Uani 1 1 d . . . . .
H015 H 0.713000 0.211796 0.914620 0.022 Uiso 1 1 calc R U . . .
C016 C 0.1566(2) 0.02981(12) 0.85004(9) 0.0152(6) Uani 1 1 d . . . . .
H016 H 0.097882 0.016322 0.838679 0.018 Uiso 1 1 calc R U . . .
C017 C 0.4654(2) 0.38805(14) 0.55192(10) 0.0249(8) Uani 1 1 d . . . . .
H01C H 0.451037 0.368558 0.525042 0.037 Uiso 1 1 calc R U . . .
H01D H 0.531964 0.394639 0.557055 0.037 Uiso 1 1 calc R U . . .
H01E H 0.432630 0.423222 0.550652 0.037 Uiso 1 1 calc R U . . .
C018 C 0.5054(2) 0.25908(12) 0.88430(9) 0.0156(6) Uani 1 1 d . . . . .
C019 C 0.3269(2) 0.07319(12) 0.88489(9) 0.0155(6) Uani 1 1 d . . . . .
C01A C 0.6236(2) 0.30142(12) 0.70449(9) 0.0157(6) Uani 1 1 d . . . . .
H01F H 0.656657 0.335488 0.698498 0.019 Uiso 1 1 calc R U . . .
H01G H 0.557266 0.306861 0.694817 0.019 Uiso 1 1 calc R U . . .
C01B C 0.6454(2) 0.25750(12) 0.95456(9) 0.0173(7) Uani 1 1 d . . . . .
C01C C 0.5636(2) 0.28732(12) 0.95462(9) 0.0162(6) Uani 1 1 d . . . . .
H01H H 0.554429 0.306570 0.979743 0.019 Uiso 1 1 calc R U . . .
C01D C 0.0979(2) 0.08557(12) 0.72089(9) 0.0185(7) Uani 1 1 d . . . . .
H01I H 0.032849 0.090267 0.717657 0.022 Uiso 1 1 calc R U . . .
C01E C 0.2538(2) 0.11674(12) 0.57786(9) 0.0150(6) Uani 1 1 d . . . . .
C01F C 0.1306(2) 0.10691(12) 0.79935(9) 0.0165(6) Uani 1 1 d . . . . .
H01J H 0.064733 0.098541 0.800944 0.020 Uiso 1 1 calc R U . . .
H01K H 0.138727 0.147164 0.801879 0.020 Uiso 1 1 calc R U . . .
C01G C 0.3294(2) 0.34700(12) 0.58470(9) 0.0172(6) Uani 1 1 d . . . . .
C01H C 0.4947(2) 0.29099(12) 0.92073(9) 0.0151(6) Uani 1 1 d . . . . .
C01I C 0.5439(2) 0.08666(13) 0.66313(10) 0.0231(7) Uani 1 1 d . . . . .
H01L H 0.508604 0.112221 0.678757 0.035 Uiso 1 1 calc R U . . .
H01M H 0.594895 0.071294 0.682268 0.035 Uiso 1 1 calc R U . . .
H01N H 0.503548 0.056908 0.651478 0.035 Uiso 1 1 calc R U . . .
C2 C 0.1980(2) 0.34435(12) 0.72876(9) 0.0157(6) Uani 1 1 d . . . . .
H2 H 0.202521 0.308278 0.740138 0.019 Uiso 1 1 calc R U . . .
C01K C 0.6396(2) 0.16658(12) 0.64458(9) 0.0161(6) Uani 1 1 d . . . . .
C01L C 0.1397(2) 0.19237(14) 0.58133(10) 0.0235(7) Uani 1 1 d . . . . .
H01O H 0.088319 0.166284 0.580014 0.035 Uiso 1 1 calc R U . . .
H01P H 0.117503 0.227492 0.569069 0.035 Uiso 1 1 calc R U . . .
H01Q H 0.165054 0.197906 0.610887 0.035 Uiso 1 1 calc R U . . .
C01M C 0.1460(2) 0.41911(12) 0.84266(9) 0.0178(7) Uani 1 1 d . . . . .
H01R H 0.163303 0.455894 0.837534 0.021 Uiso 1 1 calc R U . . .
C01N C 0.1373(2) 0.35134(12) 0.58101(9) 0.0163(6) Uani 1 1 d . . . . .
H01S H 0.072411 0.354906 0.580831 0.020 Uiso 1 1 calc R U . . .
C01O C 0.2091(2) -0.00035(12) 0.88088(9) 0.0164(6) Uani 1 1 d . . . . .
C01P C 0.4121(2) 0.32935(12) 0.92287(9) 0.0175(7) Uani 1 1 d . . . . .
C01Q C 0.4061(2) 0.15132(12) 0.92607(10) 0.0208(7) Uani 1 1 d . . . . .
H01T H 0.380863 0.177117 0.904110 0.031 Uiso 1 1 calc R U . . .
H01U H 0.465661 0.164932 0.939374 0.031 Uiso 1 1 calc R U . . .
H01V H 0.363279 0.147902 0.947492 0.031 Uiso 1 1 calc R U . . .
C01R C 0.2886(2) 0.11543(12) 0.62141(9) 0.0147(6) Uani 1 1 d . . . . .
C01S C 0.0771(2) 0.40939(12) 0.86808(9) 0.0166(6) Uani 1 1 d . . . . .
C01T C 0.3248(2) 0.05923(13) 0.68718(9) 0.0171(7) Uani 1 1 d . . . . .
H01W H 0.346601 0.021657 0.694780 0.020 Uiso 1 1 calc R U . . .
H01X H 0.374513 0.085256 0.697413 0.020 Uiso 1 1 calc R U . . .
C01U C 0.3050(2) 0.06374(12) 0.64012(9) 0.0176(7) Uani 1 1 d . . . . .
C01V C 0.1783(2) 0.36719(12) 0.54517(9) 0.0151(6) Uani 1 1 d . . . . .
C01W C 0.1516(2) 0.07446(12) 0.68986(10) 0.0187(7) Uani 1 1 d . . . . .
H01Y H 0.130849 0.069646 0.660697 0.022 Uiso 1 1 calc R U . . .
C01X C 0.8955(2) 0.21205(12) 0.64970(10) 0.0177(7) Uani 1 1 d . . . . .
C01Y C 0.4348(2) 0.35304(13) 0.58810(9) 0.0181(7) Uani 1 1 d . . . . .
C01Z C 0.0519(2) 0.35456(12) 0.87268(10) 0.0185(7) Uani 1 1 d . . . . .
H01Z H 0.003117 0.347024 0.889200 0.022 Uiso 1 1 calc R U . . .
C020 C 0.3223(2) 0.29645(14) 0.92201(10) 0.0236(7) Uani 1 1 d . . . . .
H02A H 0.314372 0.273441 0.896604 0.035 Uiso 1 1 calc R U . . .
H02B H 0.270064 0.321782 0.921675 0.035 Uiso 1 1 calc R U . . .
H02C H 0.325091 0.273125 0.947205 0.035 Uiso 1 1 calc R U . . .
C021 C 0.1695(2) 0.15936(13) 0.51120(10) 0.0239(7) Uani 1 1 d . . . . .
H02D H 0.216150 0.146379 0.493707 0.036 Uiso 1 1 calc R U . . .
H02E H 0.142364 0.193600 0.499379 0.036 Uiso 1 1 calc R U . . .
H02F H 0.121140 0.131556 0.511629 0.036 Uiso 1 1 calc R U . . .
C022 C 0.2929(2) 0.02301(12) 0.89697(9) 0.0167(7) Uani 1 1 d . . . . .
H022 H 0.330143 0.002891 0.918068 0.020 Uiso 1 1 calc R U . . .
C023 C 0.2847(2) 0.01741(12) 0.57257(10) 0.0186(7) Uani 1 1 d . . . . .
C024 C 0.0529(2) 0.25248(13) 0.85772(10) 0.0194(7) Uani 1 1 d . . . . .
C025 C 0.5827(2) 0.11724(12) 0.62698(10) 0.0182(7) Uani 1 1 d . . . . .
C026 C 0.4214(2) 0.36485(13) 0.96293(10) 0.0240(7) Uani 1 1 d . . . . .
H02G H 0.424119 0.341127 0.987907 0.036 Uiso 1 1 calc R U . . .
H02H H 0.367964 0.389339 0.962335 0.036 Uiso 1 1 calc R U . . .
H02I H 0.477898 0.386760 0.964145 0.036 Uiso 1 1 calc R U . . .
C027 C 0.4195(2) 0.09465(12) 0.90599(9) 0.0171(7) Uani 1 1 d . . . . .
C028 C 0.6576(2) 0.30251(13) 0.81924(10) 0.0248(8) Uani 1 1 d . . . . .
H028 H 0.673167 0.317850 0.846568 0.030 Uiso 1 1 calc R U . . .
C02A C 0.4671(2) 0.38295(14) 0.62960(10) 0.0239(7) Uani 1 1 d . . . . .
H02J H 0.438701 0.419425 0.629251 0.036 Uiso 1 1 calc R U . . .
H02K H 0.534360 0.386741 0.632583 0.036 Uiso 1 1 calc R U . . .
H02L H 0.448812 0.361797 0.653461 0.036 Uiso 1 1 calc R U . . .
C02B C 0.1173(2) 0.38429(13) 0.50482(9) 0.0201(7) Uani 1 1 d . . . . .
C02C C 0.2910(2) 0.21238(13) 0.55395(10) 0.0227(7) Uani 1 1 d . . . . .
H02M H 0.318062 0.222078 0.582596 0.034 Uiso 1 1 calc R U . . .
H02N H 0.264827 0.245280 0.539492 0.034 Uiso 1 1 calc R U . . .
H02O H 0.338971 0.197108 0.538185 0.034 Uiso 1 1 calc R U . . .
C02D C 0.1707(2) 0.41327(13) 0.68510(10) 0.0258(8) Uani 1 1 d . . . . .
H02P H 0.152625 0.433754 0.660128 0.031 Uiso 1 1 calc R U . . .
C02E C 0.0210(2) 0.23279(13) 0.81275(11) 0.0250(8) Uani 1 1 d . . . . .
H02Q H 0.073316 0.233215 0.796005 0.037 Uiso 1 1 calc R U . . .
H02R H -0.027500 0.257204 0.799712 0.037 Uiso 1 1 calc R U . . .
H02S H -0.003147 0.195348 0.813754 0.037 Uiso 1 1 calc R U . . .
C02F C 0.6617(2) 0.32806(13) 0.78198(10) 0.0239(7) Uani 1 1 d . . . . .
H02T H 0.679355 0.365072 0.778081 0.029 Uiso 1 1 calc R U . . .
C02G C 0.2035(3) 0.43375(13) 0.72309(10) 0.0264(8) Uani 1 1 d . . . . .
H02U H 0.213247 0.471391 0.730016 0.032 Uiso 1 1 calc R U . . .
C02H C 0.1805(2) -0.05675(12) 0.89632(10) 0.0192(7) Uani 1 1 d . . . . .
C02I C 0.1736(2) 0.39671(15) 0.46845(10) 0.0261(8) Uani 1 1 d . . . . .
H02V H 0.208275 0.363900 0.462009 0.039 Uiso 1 1 calc R U . . .
H02W H 0.216722 0.426734 0.476582 0.039 Uiso 1 1 calc R U . . .
H02X H 0.132132 0.407456 0.443403 0.039 Uiso 1 1 calc R U . . .
C02J C 0.4631(2) 0.05704(13) 0.94156(10) 0.0250(8) Uani 1 1 d . . . . .
H02Y H 0.419310 0.051432 0.962317 0.038 Uiso 1 1 calc R U . . .
H H 0.519379 0.074122 0.955424 0.038 Uiso 1 1 calc R U . . .
HA H 0.478310 0.021565 0.929613 0.038 Uiso 1 1 calc R U . . .
C02K C 0.4063(2) 0.36889(13) 0.88495(10) 0.0231(7) Uani 1 1 d . . . . .
H02Z H 0.461315 0.392251 0.887290 0.035 Uiso 1 1 calc R U . . .
HB H 0.351187 0.391885 0.884774 0.035 Uiso 1 1 calc R U . . .
HC H 0.402755 0.347708 0.858642 0.035 Uiso 1 1 calc R U . . .
C02L C 0.3052(2) 0.01611(12) 0.61604(10) 0.0177(7) Uani 1 1 d . . . . .
H02 H 0.319563 -0.017964 0.629733 0.021 Uiso 1 1 calc R U . . .
C02M C 0.4876(2) 0.09856(14) 0.87274(10) 0.0220(7) Uani 1 1 d . . . . .
H4 H 0.499831 0.061721 0.862349 0.033 Uiso 1 1 calc R U . . .
HD H 0.545420 0.115008 0.885551 0.033 Uiso 1 1 calc R U . . .
HE H 0.460973 0.121432 0.849109 0.033 Uiso 1 1 calc R U . . .
C02N C 0.0279(2) 0.45442(13) 0.89075(10) 0.0208(7) Uani 1 1 d . . . . .
C02O C 0.4836(2) 0.29757(13) 0.58679(10) 0.0226(7) Uani 1 1 d . . . . .
H5 H 0.467497 0.274477 0.610054 0.034 Uiso 1 1 calc R U . . .
HF H 0.550492 0.303297 0.589698 0.034 Uiso 1 1 calc R U . . .
HG H 0.464092 0.279406 0.559766 0.034 Uiso 1 1 calc R U . . .
C02P C 0.2563(2) 0.06812(12) 0.55489(10) 0.0189(7) Uani 1 1 d . . . . .
H6 H 0.237376 0.069482 0.525337 0.023 Uiso 1 1 calc R U . . .
C02Q C 0.5045(2) 0.13640(14) 0.59400(10) 0.0247(7) Uani 1 1 d . . . . .
H7 H 0.530697 0.153589 0.570230 0.037 Uiso 1 1 calc R U . . .
HH H 0.465971 0.163088 0.606886 0.037 Uiso 1 1 calc R U . . .
HI H 0.466825 0.104792 0.583774 0.037 Uiso 1 1 calc R U . . .
C02R C 0.1226(2) 0.21257(12) 0.88103(10) 0.0216(7) Uani 1 1 d . . . . .
H8 H 0.094313 0.176223 0.882297 0.032 Uiso 1 1 calc R U . . .
HJ H 0.140754 0.226006 0.909803 0.032 Uiso 1 1 calc R U . . .
HK H 0.177205 0.210026 0.865874 0.032 Uiso 1 1 calc R U . . .
C02S C 0.2956(2) -0.03253(13) 0.54425(10) 0.0228(7) Uani 1 1 d . . . . .
C02T C 0.7182(2) 0.25317(13) 0.99287(10) 0.0222(7) Uani 1 1 d . . . . .
C02V C -0.0758(2) 0.45227(14) 0.87723(11) 0.0286(8) Uani 1 1 d . . . . .
H9 H -0.106701 0.480210 0.892708 0.043 Uiso 1 1 calc R U . . .
HL H -0.099365 0.415880 0.883514 0.043 Uiso 1 1 calc R U . . .
HM H -0.087938 0.459359 0.846795 0.043 Uiso 1 1 calc R U . . .
C02W C 0.9288(2) 0.15585(13) 0.63663(12) 0.0289(8) Uani 1 1 d . . . . .
H10 H 0.899152 0.146748 0.608292 0.043 Uiso 1 1 calc R U . . .
HN H 0.912701 0.128072 0.656808 0.043 Uiso 1 1 calc R U . . .
HO H 0.995854 0.156646 0.636402 0.043 Uiso 1 1 calc R U . . .
C02X C 0.2487(2) -0.10016(13) 0.88334(11) 0.0261(8) Uani 1 1 d . . . . .
H11 H 0.311329 -0.090777 0.895728 0.039 Uiso 1 1 calc R U . . .
HP H 0.246274 -0.100996 0.852449 0.039 Uiso 1 1 calc R U . . .
HQ H 0.231898 -0.136302 0.893576 0.039 Uiso 1 1 calc R U . . .
C02Y C 0.1831(3) -0.05648(14) 0.94455(10) 0.0289(8) Uani 1 1 d . . . . .
H12 H 0.164098 -0.092506 0.954149 0.043 Uiso 1 1 calc R U . . .
HR H 0.140956 -0.028285 0.952977 0.043 Uiso 1 1 calc R U . . .
HS H 0.245952 -0.048470 0.957397 0.043 Uiso 1 1 calc R U . . .
C02Z C 0.3183(3) -0.08454(13) 0.57009(11) 0.0295(8) Uani 1 1 d . . . . .
H13 H 0.268536 -0.092207 0.587472 0.044 Uiso 1 1 calc R U . . .
HT H 0.376273 -0.079354 0.588439 0.044 Uiso 1 1 calc R U . . .
HU H 0.324581 -0.115463 0.550943 0.044 Uiso 1 1 calc R U . . .
C030 C 0.9136(2) 0.25394(14) 0.61577(11) 0.0242(7) Uani 1 1 d . . . . .
H03A H 0.979036 0.253031 0.611463 0.036 Uiso 1 1 calc R U . . .
H03B H 0.897535 0.290751 0.624934 0.036 Uiso 1 1 calc R U . . .
H03C H 0.875954 0.244870 0.589192 0.036 Uiso 1 1 calc R U . . .
C031 C 0.0494(2) 0.33746(15) 0.49108(11) 0.0322(9) Uani 1 1 d . . . . .
H03D H 0.012242 0.347518 0.464597 0.048 Uiso 1 1 calc R U . . .
H03E H 0.008883 0.331201 0.513094 0.048 Uiso 1 1 calc R U . . .
H03F H 0.084096 0.303854 0.486799 0.048 Uiso 1 1 calc R U . . .
C032 C 0.6398(2) 0.07497(14) 0.60530(12) 0.0292(8) Uani 1 1 d . . . . .
H03G H 0.600259 0.044120 0.595100 0.044 Uiso 1 1 calc R U . . .
H03H H 0.690383 0.061562 0.625615 0.044 Uiso 1 1 calc R U . . .
H03I H 0.665153 0.092289 0.581364 0.044 Uiso 1 1 calc R U . . .
C035 C -0.0325(2) 0.25157(14) 0.88190(13) 0.0330(9) Uani 1 1 d . . . . .
H03J H -0.079190 0.276751 0.868333 0.049 Uiso 1 1 calc R U . . .
H03K H -0.014845 0.263104 0.911211 0.049 Uiso 1 1 calc R U . . .
H03L H -0.057733 0.214293 0.881566 0.049 Uiso 1 1 calc R U . . .
C036 C 0.0620(3) 0.51150(13) 0.88065(12) 0.0320(9) Uani 1 1 d . . . . .
H03M H 0.052273 0.517537 0.850021 0.048 Uiso 1 1 calc R U . . .
H03N H 0.127914 0.514527 0.890543 0.048 Uiso 1 1 calc R U . . .
H03O H 0.027787 0.539137 0.894880 0.048 Uiso 1 1 calc R U . . .
C038 C 0.0626(3) 0.43581(15) 0.51350(11) 0.0319(9) Uani 1 1 d . . . . .
H03P H 0.105380 0.465643 0.522534 0.048 Uiso 1 1 calc R U . . .
H03Q H 0.023516 0.428108 0.535867 0.048 Uiso 1 1 calc R U . . .
H03R H 0.023775 0.446677 0.487658 0.048 Uiso 1 1 calc R U . . .
C039 C 0.9527(2) 0.22746(17) 0.69168(11) 0.0335(9) Uani 1 1 d . . . . .
H03S H 0.936698 0.202942 0.714127 0.050 Uiso 1 1 calc R U . . .
H03T H 0.939385 0.265486 0.698963 0.050 Uiso 1 1 calc R U . . .
H03U H 1.018524 0.223766 0.688704 0.050 Uiso 1 1 calc R U . . .
C03B C 0.0835(2) -0.07291(13) 0.87740(11) 0.0255(8) Uani 1 1 d . . . . .
H03V H 0.081611 -0.075995 0.846612 0.038 Uiso 1 1 calc R U . . .
H03W H 0.039556 -0.044842 0.884295 0.038 Uiso 1 1 calc R U . . .
H03X H 0.067098 -0.108292 0.889121 0.038 Uiso 1 1 calc R U . . .
C03C C 0.8120(2) 0.27131(18) 0.98093(12) 0.0426(10) Uani 1 1 d . . . . .
H03Y H 0.830355 0.247186 0.958736 0.064 Uiso 1 1 calc R U . . .
HV H 0.857948 0.269212 1.005854 0.064 Uiso 1 1 calc R U . . .
HW H 0.807733 0.309193 0.970532 0.064 Uiso 1 1 calc R U . . .
C03D C 0.2066(3) -0.04331(15) 0.51463(12) 0.0391(10) Uani 1 1 d . . . . .
H03Z H 0.215108 -0.075542 0.497078 0.059 Uiso 1 1 calc R U . . .
HX H 0.192385 -0.011272 0.496428 0.059 Uiso 1 1 calc R U . . .
HY H 0.155624 -0.049974 0.531498 0.059 Uiso 1 1 calc R U . . .
C03F C 0.0462(3) 0.44548(15) 0.93856(10) 0.0323(9) Uani 1 1 d . . . . .
H03 H 0.016507 0.474764 0.953202 0.049 Uiso 1 1 calc R U . . .
HZ H 0.112788 0.446055 0.947273 0.049 Uiso 1 1 calc R U . . .
H17 H 0.020956 0.409894 0.945826 0.049 Uiso 1 1 calc R U . . .
C03G C 0.3751(3) -0.02116(15) 0.51798(12) 0.0381(10) Uani 1 1 d . . . . .
H14 H 0.431498 -0.013633 0.536931 0.057 Uiso 1 1 calc R U . . .
H18 H 0.359967 0.010704 0.499714 0.057 Uiso 1 1 calc R U . . .
H19 H 0.384815 -0.053287 0.500501 0.057 Uiso 1 1 calc R U . . .
C03H C 0.6947(3) 0.28884(16) 1.02942(11) 0.0359(9) Uani 1 1 d . . . . .
H15 H 0.689002 0.327176 1.020185 0.054 Uiso 1 1 calc R U . . .
H20 H 0.743710 0.285721 1.053061 0.054 Uiso 1 1 calc R U . . .
H21 H 0.636164 0.276558 1.038546 0.054 Uiso 1 1 calc R U . . .
C03L C 0.7240(3) 0.19347(16) 1.00797(12) 0.0462(11) Uani 1 1 d . . . . .
H16 H 0.664557 0.182379 1.016773 0.069 Uiso 1 1 calc R U . . .
H22 H 0.772160 0.190072 1.031947 0.069 Uiso 1 1 calc R U . . .
H23 H 0.738967 0.169754 0.984844 0.069 Uiso 1 1 calc R U . . .

loop_
_atom_site_aniso_label
_atom_site_aniso_U_11
_atom_site_aniso_U_22
_atom_site_aniso_U_33
_atom_site_aniso_U_23
_atom_site_aniso_U_13
_atom_site_aniso_U_12
Y1 0.01225(14) 0.01328(14) 0.01080(14) -0.00017(11) 0.00151(11) 0.00015(12)
Y2 0.01362(15) 0.01222(14) 0.01091(14) 0.00038(11) 0.00163(11) 0.00006(12)
Cl2 0.0138(4) 0.0149(3) 0.0133(3) 0.0003(3) 0.0007(3) -0.0008(3)
Cl3 0.0161(4) 0.0141(3) 0.0140(4) -0.0002(3) 0.0028(3) -0.0017(3)
Cl1 0.0160(4) 0.0148(3) 0.0140(4) -0.0003(3) 0.0015(3) 0.0012(3)
O6 0.0162(11) 0.0148(10) 0.0151(11) 0.0014(8) 0.0045(8) 0.0036(9)
O5 0.0166(11) 0.0144(10) 0.0146(11) 0.0018(8) 0.0024(9) -0.0006(9)
O1 0.0124(11) 0.0196(11) 0.0171(11) 0.0008(9) 0.0032(9) 0.0022(9)
O3 0.0165(11) 0.0169(10) 0.0141(11) 0.0029(8) 0.0014(9) 0.0012(9)
O4 0.0164(11) 0.0188(11) 0.0136(11) -0.0018(8) 0.0018(9) -0.0012(9)
O2 0.0160(11) 0.0176(11) 0.0138(11) -0.0033(8) 0.0019(9) -0.0021(9)
N00C 0.0152(13) 0.0158(13) 0.0119(13) 0.0004(10) 0.0026(10) 0.0002(11)
N00E 0.0167(13) 0.0143(12) 0.0121(13) 0.0017(10) 0.0011(10) 0.0007(11)
N00F 0.0173(14) 0.0174(13) 0.0153(13) -0.0012(10) 0.0042(11) -0.0018(11)
N00G 0.0199(14) 0.0166(13) 0.0134(13) 0.0006(10) 0.0039(11) 0.0003(11)
N00H 0.0178(14) 0.0150(13) 0.0115(13) 0.0020(10) 0.0008(10) -0.0016(11)
N00I 0.0176(14) 0.0144(12) 0.0120(13) 0.0001(10) 0.0011(10) -0.0007(11)
C00K 0.0166(16) 0.0179(15) 0.0096(14) -0.0006(12) -0.0006(12) 0.0030(13)
C00L 0.0137(15) 0.0166(15) 0.0110(15) -0.0001(12) -0.0012(12) -0.0015(12)
C00M 0.0146(16) 0.0192(15) 0.0143(15) 0.0032(12) 0.0028(12) -0.0027(13)
C00N 0.0189(16) 0.0120(14) 0.0116(15) -0.0009(11) 0.0037(12) 0.0000(12)
C00P 0.0174(16) 0.0182(15) 0.0089(14) 0.0011(12) -0.0001(12) -0.0011(13)
C00Q 0.0185(16) 0.0156(15) 0.0125(15) -0.0028(12) 0.0008(12) -0.0003(13)
C00R 0.0196(16) 0.0147(15) 0.0125(15) 0.0011(12) 0.0056(12) 0.0020(13)
C00S 0.0177(16) 0.0140(15) 0.0125(15) 0.0001(12) 0.0029(12) 0.0015(12)
C00T 0.0163(16) 0.0206(16) 0.0130(15) 0.0013(12) 0.0040(12) 0.0044(13)
C00U 0.0165(16) 0.0213(16) 0.0069(14) 0.0029(11) 0.0002(12) 0.0004(13)
C00V 0.0134(15) 0.0181(15) 0.0134(15) 0.0000(12) -0.0002(12) 0.0005(13)
C00W 0.0187(16) 0.0125(14) 0.0108(15) -0.0026(11) -0.0025(12) -0.0010(12)
C3 0.0127(15) 0.0150(15) 0.0198(16) 0.0005(12) 0.0015(13) -0.0011(12)
C00Y 0.0192(16) 0.0155(15) 0.0115(15) 0.0006(12) 0.0032(12) -0.0013(13)
C1 0.0155(16) 0.0138(14) 0.0141(15) 0.0033(12) -0.0009(12) -0.0001(12)
C010 0.0149(16) 0.0182(15) 0.0147(15) 0.0017(12) 0.0023(12) 0.0018(13)
C011 0.0199(16) 0.0162(15) 0.0112(15) -0.0010(12) 0.0048(12) -0.0006(13)
C012 0.0203(17) 0.0141(15) 0.0149(15) 0.0018(12) 0.0017(13) 0.0022(13)
C013 0.0126(15) 0.0177(15) 0.0132(15) 0.0033(12) 0.0023(12) 0.0005(12)
C014 0.0210(17) 0.0171(15) 0.0154(16) -0.0028(12) 0.0014(13) 0.0021(13)
C015 0.0208(17) 0.0203(16) 0.0142(15) 0.0003(12) 0.0030(13) 0.0021(14)
C016 0.0167(16) 0.0148(15) 0.0148(16) -0.0024(12) 0.0054(12) 0.0004(13)
C017 0.0213(18) 0.0321(19) 0.0210(18) 0.0073(14) 0.0013(14) -0.0054(15)
C018 0.0188(16) 0.0159(15) 0.0118(15) 0.0024(12) 0.0009(12) -0.0038(13)
C019 0.0199(16) 0.0156(15) 0.0113(15) -0.0009(12) 0.0030(12) 0.0004(13)
C01A 0.0140(15) 0.0198(16) 0.0132(15) 0.0042(12) 0.0018(12) 0.0013(13)
C01B 0.0214(17) 0.0181(15) 0.0120(15) 0.0008(12) 0.0007(13) -0.0004(13)
C01C 0.0195(16) 0.0202(16) 0.0094(14) 0.0007(12) 0.0043(12) -0.0024(13)
C01D 0.0149(16) 0.0236(17) 0.0163(16) 0.0015(13) -0.0013(13) 0.0015(13)
C01E 0.0151(16) 0.0175(15) 0.0129(15) -0.0022(12) 0.0035(12) -0.0009(13)
C01F 0.0184(16) 0.0162(15) 0.0151(15) -0.0005(12) 0.0034(13) -0.0008(13)
C01G 0.0199(17) 0.0149(15) 0.0169(16) -0.0012(12) 0.0031(13) -0.0004(13)
C01H 0.0173(16) 0.0141(14) 0.0142(15) 0.0008(12) 0.0035(12) -0.0023(12)
C01I 0.0186(17) 0.0213(17) 0.0299(19) 0.0005(14) 0.0054(14) -0.0010(14)
C2 0.0179(16) 0.0155(15) 0.0145(16) 0.0005(12) 0.0053(12) 0.0015(13)
C01K 0.0148(15) 0.0199(16) 0.0132(15) 0.0010(12) 0.0008(12) 0.0005(13)
C01L 0.0233(18) 0.0266(18) 0.0200(17) -0.0023(14) 0.0002(14) 0.0056(15)
C01M 0.0189(17) 0.0171(16) 0.0165(16) -0.0005(12) -0.0017(13) 0.0005(13)
C01N 0.0160(16) 0.0173(15) 0.0156(16) -0.0021(12) 0.0016(12) -0.0003(13)
C01O 0.0207(17) 0.0128(15) 0.0165(16) -0.0019(12) 0.0061(13) 0.0014(13)
C01P 0.0157(16) 0.0198(16) 0.0172(16) -0.0032(13) 0.0022(13) 0.0002(13)
C01Q 0.0279(18) 0.0192(16) 0.0146(16) -0.0025(13) -0.0005(13) -0.0061(14)
C01R 0.0135(15) 0.0162(15) 0.0148(16) -0.0042(12) 0.0031(12) -0.0025(12)
C01S 0.0188(16) 0.0147(15) 0.0163(16) -0.0015(12) 0.0020(13) 0.0015(13)
C01T 0.0178(16) 0.0189(16) 0.0149(16) 0.0004(12) 0.0036(13) 0.0029(13)
C01U 0.0172(16) 0.0207(16) 0.0146(16) -0.0004(12) 0.0009(13) -0.0005(13)
C01V 0.0172(16) 0.0167(15) 0.0110(15) 0.0000(12) 0.0001(12) 0.0012(13)
C01W 0.0171(16) 0.0229(17) 0.0147(16) 0.0021(13) -0.0047(13) -0.0022(13)
C01X 0.0114(15) 0.0225(17) 0.0191(16) -0.0002(13) 0.0008(12) -0.0002(13)
C01Y 0.0180(16) 0.0218(16) 0.0143(16) 0.0024(12) 0.0013(13) -0.0055(13)
C01Z 0.0168(16) 0.0219(16) 0.0175(16) 0.0005(13) 0.0045(13) 0.0001(13)
C020 0.0192(17) 0.0299(18) 0.0223(18) -0.0079(14) 0.0048(14) -0.0011(15)
C021 0.0293(19) 0.0240(17) 0.0168(17) 0.0000(13) -0.0046(14) 0.0023(15)
C022 0.0237(17) 0.0161(15) 0.0107(15) 0.0007(12) 0.0031(13) 0.0037(13)
C023 0.0180(17) 0.0195(16) 0.0181(17) -0.0065(13) 0.0016(13) -0.0022(13)
C024 0.0177(17) 0.0189(16) 0.0232(17) 0.0015(13) 0.0092(13) -0.0003(13)
C025 0.0177(16) 0.0194(16) 0.0179(16) -0.0044(13) 0.0033(13) 0.0003(13)
C026 0.0236(18) 0.0262(18) 0.0222(18) -0.0061(14) 0.0031(14) 0.0030(15)
C027 0.0183(16) 0.0176(15) 0.0156(16) 0.0016(12) 0.0023(13) -0.0002(13)
C028 0.035(2) 0.0233(17) 0.0171(17) -0.0074(14) 0.0068(15) -0.0122(15)
C02A 0.0224(18) 0.0285(18) 0.0198(17) 0.0018(14) -0.0023(14) -0.0050(15)
C02B 0.0236(18) 0.0253(17) 0.0107(15) 0.0052(13) -0.0006(13) 0.0029(14)
C02C 0.0281(19) 0.0241(17) 0.0158(16) -0.0017(13) 0.0022(14) 0.0000(14)
C02D 0.039(2) 0.0185(16) 0.0188(18) 0.0077(13) -0.0030(15) 0.0003(15)
C02E 0.0265(19) 0.0150(16) 0.033(2) -0.0021(14) 0.0002(15) -0.0018(14)
C02F 0.034(2) 0.0178(16) 0.0214(18) -0.0069(13) 0.0083(15) -0.0084(15)
C02G 0.045(2) 0.0136(16) 0.0196(18) 0.0048(13) 0.0010(16) 0.0014(15)
C02H 0.0238(18) 0.0179(16) 0.0162(16) -0.0004(13) 0.0032(13) -0.0040(14)
C02I 0.0254(19) 0.037(2) 0.0145(17) 0.0055(14) -0.0022(14) 0.0058(16)
C02J 0.0229(18) 0.0250(18) 0.0252(18) 0.0054(14) -0.0061(14) -0.0024(15)
C02K 0.0218(18) 0.0234(17) 0.0226(18) -0.0012(14) -0.0041(14) 0.0051(14)
C02L 0.0168(16) 0.0168(15) 0.0199(17) 0.0000(13) 0.0039(13) 0.0019(13)
C02M 0.0175(17) 0.0285(18) 0.0204(17) 0.0014(14) 0.0031(13) -0.0003(14)
C02N 0.0246(18) 0.0201(16) 0.0183(17) -0.0004(13) 0.0045(14) 0.0043(14)
C02O 0.0177(17) 0.0266(17) 0.0242(18) 0.0027(14) 0.0051(14) 0.0016(14)
C02P 0.0200(17) 0.0226(16) 0.0137(16) -0.0032(13) 0.0003(13) -0.0013(14)
C02Q 0.0214(18) 0.0336(19) 0.0189(17) -0.0044(14) 0.0018(14) -0.0058(15)
C02R 0.0256(18) 0.0178(16) 0.0225(17) 0.0066(13) 0.0077(14) 0.0019(14)
C02S 0.0272(19) 0.0212(17) 0.0192(17) -0.0082(13) -0.0009(14) 0.0021(15)
C02T 0.0248(18) 0.0284(18) 0.0119(16) -0.0033(13) -0.0043(13) 0.0044(15)
C02V 0.028(2) 0.0295(19) 0.029(2) 0.0005(15) 0.0064(16) 0.0107(16)
C02W 0.0194(18) 0.0206(17) 0.049(2) 0.0002(16) 0.0122(16) 0.0037(15)
C02X 0.031(2) 0.0172(16) 0.030(2) 0.0013(14) 0.0055(16) 0.0017(15)
C02Y 0.043(2) 0.0222(18) 0.0220(18) 0.0053(14) 0.0053(16) -0.0091(16)
C02Z 0.039(2) 0.0182(17) 0.030(2) -0.0062(14) -0.0009(17) 0.0068(16)
C030 0.0174(17) 0.0282(18) 0.0274(19) 0.0024(15) 0.0047(14) -0.0042(15)
C031 0.033(2) 0.044(2) 0.0181(18) 0.0041(16) -0.0064(15) -0.0103(18)
C032 0.0223(19) 0.0270(19) 0.039(2) -0.0123(16) 0.0079(16) -0.0027(15)
C035 0.026(2) 0.0215(18) 0.055(3) 0.0053(17) 0.0185(18) -0.0013(16)
C036 0.036(2) 0.0190(17) 0.043(2) -0.0057(16) 0.0142(18) 0.0018(16)
C038 0.034(2) 0.039(2) 0.0211(19) 0.0071(16) -0.0004(16) 0.0188(18)
C039 0.0171(18) 0.058(3) 0.0249(19) -0.0018(18) -0.0008(14) 0.0015(18)
C03B 0.0273(19) 0.0193(17) 0.031(2) 0.0041(14) 0.0063(15) -0.0068(15)
C03C 0.024(2) 0.072(3) 0.029(2) -0.007(2) -0.0069(16) 0.001(2)
C03D 0.050(3) 0.031(2) 0.032(2) -0.0180(17) -0.0113(19) 0.0091(19)
C03F 0.045(2) 0.033(2) 0.0203(19) -0.0055(15) 0.0056(17) 0.0082(18)
C03G 0.051(3) 0.035(2) 0.033(2) -0.0062(17) 0.0197(19) 0.0113(19)
C03H 0.037(2) 0.048(2) 0.0191(18) -0.0052(16) -0.0097(16) 0.0135(19)
C03L 0.068(3) 0.038(2) 0.028(2) 0.0074(18) -0.013(2) 0.013(2)

loop_
_atom_type_symbol
_atom_type_description
_atom_type_scat_dispersion_real
_atom_type_scat_dispersion_imag
_atom_type_scat_source
C C 0.0033 0.0016 'International Tables Vol C Tables 4.2.6.8 and 6.1.1.4'
Cl Cl 0.1484 0.1585 'International Tables Vol C Tables 4.2.6.8 and 6.1.1.4'
H H 0.0000 0.0000 'International Tables Vol C Tables 4.2.6.8 and 6.1.1.4'
N N 0.0061 0.0033 'International Tables Vol C Tables 4.2.6.8 and 6.1.1.4'
O O 0.0106 0.0060 'International Tables Vol C Tables 4.2.6.8 and 6.1.1.4'
Y Y -2.7962 3.5667 'International Tables Vol C Tables 4.2.6.8 and 6.1.1.4'

loop_
_geom_angle_atom_site_label_1
_geom_angle_atom_site_label_2
_geom_angle_atom_site_label_3
_geom_angle
_geom_angle_site_symmetry_1
_geom_angle_site_symmetry_3
_geom_angle_publ_flag
Cl2 Y1 Cl1 73.15(2) . . ?
Cl3 Y1 Cl2 76.98(2) . . ?
Cl3 Y1 Cl1 73.87(2) . . ?
O1 Y1 Cl2 155.17(6) . . ?
O1 Y1 Cl3 96.28(6) . . ?
O1 Y1 Cl1 82.02(6) . . ?
O1 Y1 O3 103.11(8) . . ?
O3 Y1 Cl2 99.78(6) . . ?
O3 Y1 Cl3 83.08(6) . . ?
O3 Y1 Cl1 156.85(6) . . ?
O2 Y1 Cl2 82.90(6) . . ?
O2 Y1 Cl3 159.88(6) . . ?
O2 Y1 Cl1 100.44(6) . . ?
O2 Y1 O1 102.08(8) . . ?
O2 Y1 O3 100.49(8) . . ?
Cl2 Y2 Cl1 73.97(2) . . ?
Cl3 Y2 Cl2 76.85(2) . . ?
Cl3 Y2 Cl1 74.94(2) . . ?
O6 Y2 Cl2 81.70(6) . . ?
O6 Y2 Cl3 93.91(5) . . ?
O6 Y2 Cl1 154.92(6) . . ?
O5 Y2 Cl2 96.45(6) . . ?
O5 Y2 Cl3 158.53(6) . . ?
O5 Y2 Cl1 83.61(5) . . ?
O5 Y2 O6 105.41(7) . . ?
O4 Y2 Cl2 161.78(6) . . ?
O4 Y2 Cl3 85.09(6) . . ?
O4 Y2 Cl1 99.18(6) . . ?
O4 Y2 O6 102.19(8) . . ?
O4 Y2 O5 99.57(8) . . ?
Y1 Cl2 Y2 90.98(2) . . ?
Y2 Cl3 Y1 91.72(2) . . ?
Y2 Cl1 Y1 89.23(2) . . ?
C00K O6 Y2 163.53(19) . . ?
C00N O5 Y2 175.00(19) . . ?
C00U O1 Y1 175.08(19) . . ?
C00W O3 Y1 155.95(18) . . ?
C018 O4 Y2 165.52(19) . . ?
C01R O2 Y1 161.81(19) . . ?
C2 N00C C00V 126.0(2) . . ?
C2 N00C C02D 108.1(3) . . ?
C02D N00C C00V 125.9(2) . . ?
C2 N00E C00Q 124.2(2) . . ?
C2 N00E C02G 108.5(3) . . ?
C02G N00E C00Q 127.3(2) . . ?
C3 N00F C01A 124.5(3) . . ?
C3 N00F C02F 108.7(3) . . ?
C02F N00F C01A 126.5(3) . . ?
C3 N00G C012 125.3(2) . . ?
C3 N00G C028 108.2(3) . . ?
C028 N00G C012 126.5(3) . . ?
C1 N00H C01T 124.0(3) . . ?
C1 N00H C01W 108.4(3) . . ?
C01W N00H C01T 127.6(2) . . ?
C1 N00I C01D 109.0(2) . . ?
C1 N00I C01F 124.4(2) . . ?
C01D N00I C01F 125.9(3) . . ?
O6 C00K C00L 119.5(3) . . ?
O6 C00K C010 122.8(3) . . ?
C00L C00K C010 117.7(3) . . ?
C00K C00L C00Q 120.7(3) . . ?
C01M C00L C00K 121.6(3) . . ?
C01M C00L C00Q 117.6(3) . . ?
C00P C00M H00M 118.7 . . ?
C013 C00M H00M 118.7 . . ?
C013 C00M C00P 122.5(3) . . ?
O5 C00N C00R 118.9(3) . . ?
O5 C00N C019 123.1(3) . . ?
C00R C00N C019 118.0(3) . . ?
C00M C00P C00U 121.1(3) . . ?
C00M C00P C01A 118.5(3) . . ?
C00U C00P C01A 120.4(3) . . ?
N00E C00Q C00L 112.1(2) . . ?
N00E C00Q H00A 109.2 . . ?
N00E C00Q H00B 109.2 . . ?
C00L C00Q H00A 109.2 . . ?
C00L C00Q H00B 109.2 . . ?
H00A C00Q H00B 107.9 . . ?
C00N C00R C01F 120.2(3) . . ?
C016 C00R C00N 121.8(3) . . ?
C016 C00R C01F 118.0(3) . . ?
C00W C00S C00V 120.1(3) . . ?
C01N C00S C00V 118.8(3) . . ?
C01N C00S C00W 121.1(3) . . ?
C013 C00T H00T 117.4 . . ?
C01K C00T H00T 117.4 . . ?
C01K C00T C013 125.3(3) . . ?
O1 C00U C00P 119.1(3) . . ?
O1 C00U C01K 123.0(3) . . ?
C00P C00U C01K 118.0(3) . . ?
N00C C00V C00S 110.5(2) . . ?
N00C C00V H00C 109.5 . . ?
N00C C00V H00D 109.5 . . ?
C00S C00V H00C 109.5 . . ?
C00S C00V H00D 109.5 . . ?
H00C C00V H00D 108.1 . . ?
O3 C00W C00S 119.2(3) . . ?
O3 C00W C01G 122.9(3) . . ?
C00S C00W C01G 117.9(3) . . ?
N00F C3 N00G 108.9(3) . . ?
N00F C3 H3 125.6 . . ?
N00G C3 H3 125.6 . . ?
C01G C00Y H00Y 117.8 . . ?
C01V C00Y H00Y 117.8 . . ?
C01V C00Y C01G 124.5(3) . . ?
N00H C1 H1 125.7 . . ?
N00I C1 N00H 108.6(3) . . ?
N00I C1 H1 125.7 . . ?
C00K C010 C024 122.4(3) . . ?
C01Z C010 C00K 117.8(3) . . ?
C01Z C010 C024 119.7(3) . . ?
C015 C011 C012 119.4(3) . . ?
C015 C011 C018 121.1(3) . . ?
C018 C011 C012 119.4(3) . . ?
N00G C012 C011 110.7(2) . . ?
N00G C012 H01A 109.5 . . ?
N00G C012 H01B 109.5 . . ?
C011 C012 H01A 109.5 . . ?
C011 C012 H01B 109.5 . . ?
H01A C012 H01B 108.1 . . ?
C00M C013 C00T 115.7(3) . . ?
C00M C013 C01X 121.5(3) . . ?
C00T C013 C01X 122.7(3) . . ?
C01L C014 C01E 108.9(2) . . ?
C01L C014 C021 106.8(3) . . ?
C01L C014 C02C 110.4(3) . . ?
C021 C014 C01E 112.2(2) . . ?
C02C C014 C01E 111.0(3) . . ?
C02C C014 C021 107.5(3) . . ?
C011 C015 H015 119.0 . . ?
C011 C015 C01B 122.0(3) . . ?
C01B C015 H015 119.0 . . ?
C00R C016 H016 119.2 . . ?
C01O C016 C00R 121.5(3) . . ?
C01O C016 H016 119.2 . . ?
H01C C017 H01D 109.5 . . ?
H01C C017 H01E 109.5 . . ?
H01D C017 H01E 109.5 . . ?
C01Y C017 H01C 109.5 . . ?
C01Y C017 H01D 109.5 . . ?
C01Y C017 H01E 109.5 . . ?
O4 C018 C011 118.8(3) . . ?
O4 C018 C01H 123.0(3) . . ?
C011 C018 C01H 118.2(3) . . ?
C00N C019 C027 122.6(3) . . ?
C022 C019 C00N 117.1(3) . . ?
C022 C019 C027 120.3(3) . . ?
N00F C01A C00P 111.2(2) . . ?
N00F C01A H01F 109.4 . . ?
N00F C01A H01G 109.4 . . ?
C00P C01A H01F 109.4 . . ?
C00P C01A H01G 109.4 . . ?
H01F C01A H01G 108.0 . . ?
C015 C01B C01C 115.6(3) . . ?
C015 C01B C02T 120.9(3) . . ?
C01C C01B C02T 123.5(3) . . ?
C01B C01C H01H 117.5 . . ?
C01H C01C C01B 125.0(3) . . ?
C01H C01C H01H 117.5 . . ?
N00I C01D H01I 126.8 . . ?
C01W C01D N00I 106.4(3) . . ?
C01W C01D H01I 126.8 . . ?
C01R C01E C014 121.7(3) . . ?
C02P C01E C014 120.6(3) . . ?
C02P C01E C01R 117.7(3) . . ?
N00I C01F C00R 111.8(2) . . ?
N00I C01F H01J 109.3 . . ?
N00I C01F H01K 109.3 . . ?
C00R C01F H01J 109.3 . . ?
C00R C01F H01K 109.3 . . ?
H01J C01F H01K 107.9 . . ?
C00W C01G C01Y 122.0(3) . . ?
C00Y C01G C00W 117.4(3) . . ?
C00Y C01G C01Y 120.6(3) . . ?
C018 C01H C01P 122.1(3) . . ?
C01C C01H C018 117.4(3) . . ?
C01C C01H C01P 120.5(3) . . ?
H01L C01I H01M 109.5 . . ?
H01L C01I H01N 109.5 . . ?
H01M C01I H01N 109.5 . . ?
C025 C01I H01L 109.5 . . ?
C025 C01I H01M 109.5 . . ?
C025 C01I H01N 109.5 . . ?
N00C C2 H2 125.4 . . ?
N00E C2 N00C 109.3(3) . . ?
N00E C2 H2 125.4 . . ?
C00T C01K C00U 117.4(3) . . ?
C00T C01K C025 119.9(3) . . ?
C00U C01K C025 122.7(3) . . ?
C014 C01L H01O 109.5 . . ?
C014 C01L H01P 109.5 . . ?
C014 C01L H01Q 109.5 . . ?
H01O C01L H01P 109.5 . . ?
H01O C01L H01Q 109.5 . . ?
H01P C01L H01Q 109.5 . . ?
C00L C01M H01R 119.2 . . ?
C01S C01M C00L 121.7(3) . . ?
C01S C01M H01R 119.2 . . ?
C00S C01N H01S 119.2 . . ?
C00S C01N C01V 121.5(3) . . ?
C01V C01N H01S 119.2 . . ?
C016 C01O C022 115.8(3) . . ?
C016 C01O C02H 123.6(3) . . ?
C022 C01O C02H 120.6(3) . . ?
C01H C01P C02K 108.6(2) . . ?
C020 C01P C01H 110.8(3) . . ?
C020 C01P C026 107.6(3) . . ?
C020 C01P C02K 110.1(3) . . ?
C026 C01P C01H 112.7(3) . . ?
C026 C01P C02K 106.9(3) . . ?
H01T C01Q H01U 109.5 . . ?
H01T C01Q H01V 109.5 . . ?
H01U C01Q H01V 109.5 . . ?
C027 C01Q H01T 109.5 . . ?
C027 C01Q H01U 109.5 . . ?
C027 C01Q H01V 109.5 . . ?
O2 C01R C01E 123.7(3) . . ?
O2 C01R C01U 119.0(3) . . ?
C01U C01R C01E 117.3(3) . . ?
C01M C01S C01Z 116.3(3) . . ?
C01M C01S C02N 124.3(3) . . ?
C01Z C01S C02N 119.4(3) . . ?
N00H C01T H01W 109.4 . . ?
N00H C01T H01X 109.4 . . ?
N00H C01T C01U 111.2(2) . . ?
H01W C01T H01X 108.0 . . ?
C01U C01T H01W 109.4 . . ?
C01U C01T H01X 109.4 . . ?
C01R C01U C01T 119.7(3) . . ?
C02L C01U C01R 121.8(3) . . ?
C02L C01U C01T 118.6(3) . . ?
C00Y C01V C01N 116.0(3) . . ?
C00Y C01V C02B 124.3(3) . . ?
C01N C01V C02B 119.7(3) . . ?
N00H C01W H01Y 126.2 . . ?
C01D C01W N00H 107.6(3) . . ?
C01D C01W H01Y 126.2 . . ?
C013 C01X C030 109.6(2) . . ?
C013 C01X C039 110.0(3) . . ?
C02W C01X C013 111.9(3) . . ?
C02W C01X C030 108.7(3) . . ?
C02W C01X C039 107.3(3) . . ?
C030 C01X C039 109.3(3) . . ?
C01G C01Y C017 112.0(3) . . ?
C02A C01Y C017 107.1(3) . . ?
C02A C01Y C01G 108.2(3) . . ?
C02O C01Y C017 107.0(3) . . ?
C02O C01Y C01G 112.3(2) . . ?
C02O C01Y C02A 110.2(3) . . ?
C010 C01Z C01S 124.5(3) . . ?
C010 C01Z H01Z 117.7 . . ?
C01S C01Z H01Z 117.7 . . ?
C01P C020 H02A 109.5 . . ?
C01P C020 H02B 109.5 . . ?
C01P C020 H02C 109.5 . . ?
H02A C020 H02B 109.5 . . ?
H02A C020 H02C 109.5 . . ?
H02B C020 H02C 109.5 . . ?
C014 C021 H02D 109.5 . . ?
C014 C021 H02E 109.5 . . ?
C014 C021 H02F 109.5 . . ?
H02D C021 H02E 109.5 . . ?
H02D C021 H02F 109.5 . . ?
H02E C021 H02F 109.5 . . ?
C019 C022 C01O 125.7(3) . . ?
C019 C022 H022 117.1 . . ?
C01O C022 H022 117.1 . . ?
C02L C023 C02P 116.3(3) . . ?
C02L C023 C02S 123.1(3) . . ?
C02P C023 C02S 120.7(3) . . ?
C010 C024 C02E 107.8(2) . . ?
C010 C024 C02R 111.8(3) . . ?
C010 C024 C035 112.7(3) . . ?
C02E C024 C02R 111.5(3) . . ?
C02E C024 C035 106.7(3) . . ?
C02R C024 C035 106.2(3) . . ?
C01I C025 C032 106.1(3) . . ?
C01K C025 C01I 109.8(2) . . ?
C01K C025 C02Q 110.0(3) . . ?
C01K C025 C032 113.0(3) . . ?
C02Q C025 C01I 110.7(3) . . ?
C02Q C025 C032 107.2(3) . . ?
C01P C026 H02G 109.5 . . ?
C01P C026 H02H 109.5 . . ?
C01P C026 H02I 109.5 . . ?
H02G C026 H02H 109.5 . . ?
H02G C026 H02I 109.5 . . ?
H02H C026 H02I 109.5 . . ?
C019 C027 C01Q 109.9(3) . . ?
C019 C027 C02J 112.9(3) . . ?
C019 C027 C02M 109.1(2) . . ?
C02J C027 C01Q 106.8(3) . . ?
C02M C027 C01Q 110.7(3) . . ?
C02M C027 C02J 107.4(3) . . ?
N00G C028 H028 126.5 . . ?
C02F C028 N00G 107.1(3) . . ?
C02F C028 H028 126.5 . . ?
C01Y C02A H02J 109.5 . . ?
C01Y C02A H02K 109.5 . . ?
C01Y C02A H02L 109.5 . . ?
H02J C02A H02K 109.5 . . ?
H02J C02A H02L 109.5 . . ?
H02K C02A H02L 109.5 . . ?
C01V C02B C031 109.2(3) . . ?
C02I C02B C01V 112.2(3) . . ?
C02I C02B C031 108.4(3) . . ?
C02I C02B C038 108.2(3) . . ?
C038 C02B C01V 109.7(3) . . ?
C038 C02B C031 109.1(3) . . ?
C014 C02C H02M 109.5 . . ?
C014 C02C H02N 109.5 . . ?
C014 C02C H02O 109.5 . . ?
H02M C02C H02N 109.5 . . ?
H02M C02C H02O 109.5 . . ?
H02N C02C H02O 109.5 . . ?
N00C C02D H02P 126.4 . . ?
C02G C02D N00C 107.2(3) . . ?
C02G C02D H02P 126.4 . . ?
C024 C02E H02Q 109.5 . . ?
C024 C02E H02R 109.5 . . ?
C024 C02E H02S 109.5 . . ?
H02Q C02E H02R 109.5 . . ?
H02Q C02E H02S 109.5 . . ?
H02R C02E H02S 109.5 . . ?
N00F C02F H02T 126.4 . . ?
C028 C02F N00F 107.1(3) . . ?
C028 C02F H02T 126.4 . . ?
N00E C02G H02U 126.5 . . ?
C02D C02G N00E 106.9(3) . . ?
C02D C02G H02U 126.5 . . ?
C01O C02H C02X 108.7(3) . . ?
C02Y C02H C01O 110.0(2) . . ?
C02Y C02H C02X 109.2(3) . . ?
C03B C02H C01O 112.3(3) . . ?
C03B C02H C02X 108.4(3) . . ?
C03B C02H C02Y 108.2(3) . . ?
C02B C02I H02V 109.5 . . ?
C02B C02I H02W 109.5 . . ?
C02B C02I H02X 109.5 . . ?
H02V C02I H02W 109.5 . . ?
H02V C02I H02X 109.5 . . ?
H02W C02I H02X 109.5 . . ?
C027 C02J H02Y 109.5 . . ?
C027 C02J H 109.5 . . ?
C027 C02J HA 109.5 . . ?
H02Y C02J H 109.5 . . ?
H02Y C02J HA 109.5 . . ?
H C02J HA 109.5 . . ?
C01P C02K H02Z 109.5 . . ?
C01P C02K HB 109.5 . . ?
C01P C02K HC 109.5 . . ?
H02Z C02K HB 109.5 . . ?
H02Z C02K HC 109.5 . . ?
HB C02K HC 109.5 . . ?
C01U C02L H02 119.4 . . ?
C023 C02L C01U 121.3(3) . . ?
C023 C02L H02 119.4 . . ?
C027 C02M H4 109.5 . . ?
C027 C02M HD 109.5 . . ?
C027 C02M HE 109.5 . . ?
H4 C02M HD 109.5 . . ?
H4 C02M HE 109.5 . . ?
HD C02M HE 109.5 . . ?
C02V C02N C01S 110.2(3) . . ?
C02V C02N C03F 109.2(3) . . ?
C036 C02N C01S 111.8(3) . . ?
C036 C02N C02V 108.0(3) . . ?
C036 C02N C03F 108.4(3) . . ?
C03F C02N C01S 109.2(3) . . ?
C01Y C02O H5 109.5 . . ?
C01Y C02O HF 109.5 . . ?
C01Y C02O HG 109.5 . . ?
H5 C02O HF 109.5 . . ?
H5 C02O HG 109.5 . . ?
HF C02O HG 109.5 . . ?
C01E C02P C023 124.3(3) . . ?
C01E C02P H6 117.9 . . ?
C023 C02P H6 117.9 . . ?
C025 C02Q H7 109.5 . . ?
C025 C02Q HH 109.5 . . ?
C025 C02Q HI 109.5 . . ?
H7 C02Q HH 109.5 . . ?
H7 C02Q HI 109.5 . . ?
HH C02Q HI 109.5 . . ?
C024 C02R H8 109.5 . . ?
C024 C02R HJ 109.5 . . ?
C024 C02R HK 109.5 . . ?
H8 C02R HJ 109.5 . . ?
H8 C02R HK 109.5 . . ?
HJ C02R HK 109.5 . . ?
C023 C02S C03D 111.1(3) . . ?
C02Z C02S C023 111.9(3) . . ?
C02Z C02S C03D 107.7(3) . . ?
C02Z C02S C03G 108.2(3) . . ?
C03G C02S C023 108.2(3) . . ?
C03G C02S C03D 109.6(3) . . ?
C01B C02T C03L 108.9(3) . . ?
C03C C02T C01B 110.1(3) . . ?
C03C C02T C03L 109.6(3) . . ?
C03H C02T C01B 111.9(3) . . ?
C03H C02T C03C 108.2(3) . . ?
C03H C02T C03L 108.1(3) . . ?
C02N C02V H9 109.5 . . ?
C02N C02V HL 109.5 . . ?
C02N C02V HM 109.5 . . ?
H9 C02V HL 109.5 . . ?
H9 C02V HM 109.5 . . ?
HL C02V HM 109.5 . . ?
C01X C02W H10 109.5 . . ?
C01X C02W HN 109.5 . . ?
C01X C02W HO 109.5 . . ?
H10 C02W HN 109.5 . . ?
H10 C02W HO 109.5 . . ?
HN C02W HO 109.5 . . ?
C02H C02X H11 109.5 . . ?
C02H C02X HP 109.5 . . ?
C02H C02X HQ 109.5 . . ?
H11 C02X HP 109.5 . . ?
H11 C02X HQ 109.5 . . ?
HP C02X HQ 109.5 . . ?
C02H C02Y H12 109.5 . . ?
C02H C02Y HR 109.5 . . ?
C02H C02Y HS 109.5 . . ?
H12 C02Y HR 109.5 . . ?
H12 C02Y HS 109.5 . . ?
HR C02Y HS 109.5 . . ?
C02S C02Z H13 109.5 . . ?
C02S C02Z HT 109.5 . . ?
C02S C02Z HU 109.5 . . ?
H13 C02Z HT 109.5 . . ?
H13 C02Z HU 109.5 . . ?
HT C02Z HU 109.5 . . ?
C01X C030 H03A 109.5 . . ?
C01X C030 H03B 109.5 . . ?
C01X C030 H03C 109.5 . . ?
H03A C030 H03B 109.5 . . ?
H03A C030 H03C 109.5 . . ?
H03B C030 H03C 109.5 . . ?
C02B C031 H03D 109.5 . . ?
C02B C031 H03E 109.5 . . ?
C02B C031 H03F 109.5 . . ?
H03D C031 H03E 109.5 . . ?
H03D C031 H03F 109.5 . . ?
H03E C031 H03F 109.5 . . ?
C025 C032 H03G 109.5 . . ?
C025 C032 H03H 109.5 . . ?
C025 C032 H03I 109.5 . . ?
H03G C032 H03H 109.5 . . ?
H03G C032 H03I 109.5 . . ?
H03H C032 H03I 109.5 . . ?
C024 C035 H03J 109.5 . . ?
C024 C035 H03K 109.5 . . ?
C024 C035 H03L 109.5 . . ?
H03J C035 H03K 109.5 . . ?
H03J C035 H03L 109.5 . . ?
H03K C035 H03L 109.5 . . ?
C02N C036 H03M 109.5 . . ?
C02N C036 H03N 109.5 . . ?
C02N C036 H03O 109.5 . . ?
H03M C036 H03N 109.5 . . ?
H03M C036 H03O 109.5 . . ?
H03N C036 H03O 109.5 . . ?
C02B C038 H03P 109.5 . . ?
C02B C038 H03Q 109.5 . . ?
C02B C038 H03R 109.5 . . ?
H03P C038 H03Q 109.5 . . ?
H03P C038 H03R 109.5 . . ?
H03Q C038 H03R 109.5 . . ?
C01X C039 H03S 109.5 . . ?
C01X C039 H03T 109.5 . . ?
C01X C039 H03U 109.5 . . ?
H03S C039 H03T 109.5 . . ?
H03S C039 H03U 109.5 . . ?
H03T C039 H03U 109.5 . . ?
C02H C03B H03V 109.5 . . ?
C02H C03B H03W 109.5 . . ?
C02H C03B H03X 109.5 . . ?
H03V C03B H03W 109.5 . . ?
H03V C03B H03X 109.5 . . ?
H03W C03B H03X 109.5 . . ?
C02T C03C H03Y 109.5 . . ?
C02T C03C HV 109.5 . . ?
C02T C03C HW 109.5 . . ?
H03Y C03C HV 109.5 . . ?
H03Y C03C HW 109.5 . . ?
HV C03C HW 109.5 . . ?
C02S C03D H03Z 109.5 . . ?
C02S C03D HX 109.5 . . ?
C02S C03D HY 109.5 . . ?
H03Z C03D HX 109.5 . . ?
H03Z C03D HY 109.5 . . ?
HX C03D HY 109.5 . . ?
C02N C03F H03 109.5 . . ?
C02N C03F HZ 109.5 . . ?
C02N C03F H17 109.5 . . ?
H03 C03F HZ 109.5 . . ?
H03 C03F H17 109.5 . . ?
HZ C03F H17 109.5 . . ?
C02S C03G H14 109.5 . . ?
C02S C03G H18 109.5 . . ?
C02S C03G H19 109.5 . . ?
H14 C03G H18 109.5 . . ?
H14 C03G H19 109.5 . . ?
H18 C03G H19 109.5 . . ?
C02T C03H H15 109.5 . . ?
C02T C03H H20 109.5 . . ?
C02T C03H H21 109.5 . . ?
H15 C03H H20 109.5 . . ?
H15 C03H H21 109.5 . . ?
H20 C03H H21 109.5 . . ?
C02T C03L H16 109.5 . . ?
C02T C03L H22 109.5 . . ?
C02T C03L H23 109.5 . . ?
H16 C03L H22 109.5 . . ?
H16 C03L H23 109.5 . . ?
H22 C03L H23 109.5 . . ?

loop_
_geom_bond_atom_site_label_1
_geom_bond_atom_site_label_2
_geom_bond_distance
_geom_bond_site_symmetry_2
_geom_bond_publ_flag
Y1 Cl2 2.7951(8) . ?
Y1 Cl3 2.7851(7) . ?
Y1 Cl1 2.8760(8) . ?
Y1 O1 2.132(2) . ?
Y1 O3 2.139(2) . ?
Y1 O2 2.132(2) . ?
Y2 Cl2 2.8068(7) . ?
Y2 Cl3 2.7815(7) . ?
Y2 Cl1 2.8116(7) . ?
Y2 O6 2.1616(19) . ?
Y2 O5 2.1425(19) . ?
Y2 O4 2.111(2) . ?
O6 C00K 1.339(3) . ?
O5 C00N 1.349(3) . ?
O1 C00U 1.340(3) . ?
O3 C00W 1.345(3) . ?
O4 C018 1.341(3) . ?
O2 C01R 1.335(3) . ?
N00C C00V 1.481(4) . ?
N00C C2 1.321(4) . ?
N00C C02D 1.380(4) . ?
N00E C00Q 1.481(4) . ?
N00E C2 1.319(4) . ?
N00E C02G 1.377(4) . ?
N00F C3 1.321(4) . ?
N00F C01A 1.490(4) . ?
N00F C02F 1.365(4) . ?
N00G C3 1.324(4) . ?
N00G C012 1.484(4) . ?
N00G C028 1.373(4) . ?
N00H C1 1.330(4) . ?
N00H C01T 1.490(4) . ?
N00H C01W 1.370(4) . ?
N00I C1 1.329(4) . ?
N00I C01D 1.374(4) . ?
N00I C01F 1.480(4) . ?
C00K C00L 1.407(4) . ?
C00K C010 1.425(4) . ?
C00L C00Q 1.502(4) . ?
C00L C01M 1.393(4) . ?
C00M H00M 0.9500 . ?
C00M C00P 1.389(4) . ?
C00M C013 1.378(4) . ?
C00N C00R 1.405(4) . ?
C00N C019 1.429(4) . ?
C00P C00U 1.416(4) . ?
C00P C01A 1.498(4) . ?
C00Q H00A 0.9900 . ?
C00Q H00B 0.9900 . ?
C00R C016 1.394(4) . ?
C00R C01F 1.495(4) . ?
C00S C00V 1.500(4) . ?
C00S C00W 1.403(4) . ?
C00S C01N 1.381(4) . ?
C00T H00T 0.9500 . ?
C00T C013 1.397(4) . ?
C00T C01K 1.396(4) . ?
C00U C01K 1.426(4) . ?
C00V H00C 0.9900 . ?
C00V H00D 0.9900 . ?
C00W C01G 1.425(4) . ?
C3 H3 0.9500 . ?
C00Y H00Y 0.9500 . ?
C00Y C01G 1.393(4) . ?
C00Y C01V 1.388(4) . ?
C1 H1 0.9500 . ?
C010 C01Z 1.398(4) . ?
C010 C024 1.530(4) . ?
C011 C012 1.499(4) . ?
C011 C015 1.384(4) . ?
C011 C018 1.409(4) . ?
C012 H01A 0.9900 . ?
C012 H01B 0.9900 . ?
C013 C01X 1.530(4) . ?
C014 C01E 1.537(4) . ?
C014 C01L 1.530(4) . ?
C014 C021 1.533(4) . ?
C014 C02C 1.533(4) . ?
C015 H015 0.9500 . ?
C015 C01B 1.392(4) . ?
C016 H016 0.9500 . ?
C016 C01O 1.385(4) . ?
C017 H01C 0.9800 . ?
C017 H01D 0.9800 . ?
C017 H01E 0.9800 . ?
C017 C01Y 1.540(4) . ?
C018 C01H 1.420(4) . ?
C019 C022 1.390(4) . ?
C019 C027 1.531(4) . ?
C01A H01F 0.9900 . ?
C01A H01G 0.9900 . ?
C01B C01C 1.397(4) . ?
C01B C02T 1.527(4) . ?
C01C H01H 0.9500 . ?
C01C C01H 1.391(4) . ?
C01D H01I 0.9500 . ?
C01D C01W 1.357(4) . ?
C01E C01R 1.421(4) . ?
C01E C02P 1.395(4) . ?
C01F H01J 0.9900 . ?
C01F H01K 0.9900 . ?
C01G C01Y 1.537(4) . ?
C01H C01P 1.534(4) . ?
C01I H01L 0.9800 . ?
C01I H01M 0.9800 . ?
C01I H01N 0.9800 . ?
C01I C025 1.532(4) . ?
C2 H2 0.9500 . ?
C01K C025 1.530(4) . ?
C01L H01O 0.9800 . ?
C01L H01P 0.9800 . ?
C01L H01Q 0.9800 . ?
C01M H01R 0.9500 . ?
C01M C01S 1.383(4) . ?
C01N H01S 0.9500 . ?
C01N C01V 1.402(4) . ?
C01O C022 1.392(4) . ?
C01O C02H 1.534(4) . ?
C01P C020 1.534(4) . ?
C01P C026 1.534(4) . ?
C01P C02K 1.539(4) . ?
C01Q H01T 0.9800 . ?
C01Q H01U 0.9800 . ?
C01Q H01V 0.9800 . ?
C01Q C027 1.544(4) . ?
C01R C01U 1.402(4) . ?
C01S C01Z 1.398(4) . ?
C01S C02N 1.536(4) . ?
C01T H01W 0.9900 . ?
C01T H01X 0.9900 . ?
C01T C01U 1.497(4) . ?
C01U C02L 1.391(4) . ?
C01V C02B 1.534(4) . ?
C01W H01Y 0.9500 . ?
C01X C02W 1.526(4) . ?
C01X C030 1.531(4) . ?
C01X C039 1.539(4) . ?
C01Y C02A 1.535(4) . ?
C01Y C02O 1.531(4) . ?
C01Z H01Z 0.9500 . ?
C020 H02A 0.9800 . ?
C020 H02B 0.9800 . ?
C020 H02C 0.9800 . ?
C021 H02D 0.9800 . ?
C021 H02E 0.9800 . ?
C021 H02F 0.9800 . ?
C022 H022 0.9500 . ?
C023 C02L 1.382(4) . ?
C023 C02P 1.401(4) . ?
C023 C02S 1.533(4) . ?
C024 C02E 1.530(4) . ?
C024 C02R 1.535(4) . ?
C024 C035 1.538(4) . ?
C025 C02Q 1.532(4) . ?
C025 C032 1.538(4) . ?
C026 H02G 0.9800 . ?
C026 H02H 0.9800 . ?
C026 H02I 0.9800 . ?
C027 C02J 1.536(4) . ?
C027 C02M 1.536(4) . ?
C028 H028 0.9500 . ?
C028 C02F 1.347(4) . ?
C02A H02J 0.9800 . ?
C02A H02K 0.9800 . ?
C02A H02L 0.9800 . ?
C02B C02I 1.526(4) . ?
C02B C031 1.541(5) . ?
C02B C038 1.530(4) . ?
C02C H02M 0.9800 . ?
C02C H02N 0.9800 . ?
C02C H02O 0.9800 . ?
C02D H02P 0.9500 . ?
C02D C02G 1.345(4) . ?
C02E H02Q 0.9800 . ?
C02E H02R 0.9800 . ?
C02E H02S 0.9800 . ?
C02F H02T 0.9500 . ?
C02G H02U 0.9500 . ?
C02H C02X 1.541(4) . ?
C02H C02Y 1.531(4) . ?
C02H C03B 1.525(4) . ?
C02I H02V 0.9800 . ?
C02I H02W 0.9800 . ?
C02I H02X 0.9800 . ?
C02J H02Y 0.9800 . ?
C02J H 0.9800 . ?
C02J HA 0.9800 . ?
C02K H02Z 0.9800 . ?
C02K HB 0.9800 . ?
C02K HC 0.9800 . ?
C02L H02 0.9500 . ?
C02M H4 0.9800 . ?
C02M HD 0.9800 . ?
C02M HE 0.9800 . ?
C02N C02V 1.526(5) . ?
C02N C036 1.524(4) . ?
C02N C03F 1.530(4) . ?
C02O H5 0.9800 . ?
C02O HF 0.9800 . ?
C02O HG 0.9800 . ?
C02P H6 0.9500 . ?
C02Q H7 0.9800 . ?
C02Q HH 0.9800 . ?
C02Q HI 0.9800 . ?
C02R H8 0.9800 . ?
C02R HJ 0.9800 . ?
C02R HK 0.9800 . ?
C02S C02Z 1.526(4) . ?
C02S C03D 1.537(5) . ?
C02S C03G 1.532(5) . ?
C02T C03C 1.527(5) . ?
C02T C03H 1.523(5) . ?
C02T C03L 1.531(5) . ?
C02V H9 0.9800 . ?
C02V HL 0.9800 . ?
C02V HM 0.9800 . ?
C02W H10 0.9800 . ?
C02W HN 0.9800 . ?
C02W HO 0.9800 . ?
C02X H11 0.9800 . ?
C02X HP 0.9800 . ?
C02X HQ 0.9800 . ?
C02Y H12 0.9800 . ?
C02Y HR 0.9800 . ?
C02Y HS 0.9800 . ?
C02Z H13 0.9800 . ?
C02Z HT 0.9800 . ?
C02Z HU 0.9800 . ?
C030 H03A 0.9800 . ?
C030 H03B 0.9800 . ?
C030 H03C 0.9800 . ?
C031 H03D 0.9800 . ?
C031 H03E 0.9800 . ?
C031 H03F 0.9800 . ?
C032 H03G 0.9800 . ?
C032 H03H 0.9800 . ?
C032 H03I 0.9800 . ?
C035 H03J 0.9800 . ?
C035 H03K 0.9800 . ?
C035 H03L 0.9800 . ?
C036 H03M 0.9800 . ?
C036 H03N 0.9800 . ?
C036 H03O 0.9800 . ?
C038 H03P 0.9800 . ?
C038 H03Q 0.9800 . ?
C038 H03R 0.9800 . ?
C039 H03S 0.9800 . ?
C039 H03T 0.9800 . ?
C039 H03U 0.9800 . ?
C03B H03V 0.9800 . ?
C03B H03W 0.9800 . ?
C03B H03X 0.9800 . ?
C03C H03Y 0.9800 . ?
C03C HV 0.9800 . ?
C03C HW 0.9800 . ?
C03D H03Z 0.9800 . ?
C03D HX 0.9800 . ?
C03D HY 0.9800 . ?
C03F H03 0.9800 . ?
C03F HZ 0.9800 . ?
C03F H17 0.9800 . ?
C03G H14 0.9800 . ?
C03G H18 0.9800 . ?
C03G H19 0.9800 . ?
C03H H15 0.9800 . ?
C03H H20 0.9800 . ?
C03H H21 0.9800 . ?
C03L H16 0.9800 . ?
C03L H22 0.9800 . ?
C03L H23 0.9800 . ?

loop_
_geom_torsion_atom_site_label_1
_geom_torsion_atom_site_label_2
_geom_torsion_atom_site_label_3
_geom_torsion_atom_site_label_4
_geom_torsion
_geom_torsion_site_symmetry_1
_geom_torsion_site_symmetry_2
_geom_torsion_site_symmetry_3
_geom_torsion_site_symmetry_4
_geom_torsion_publ_flag
Y1 O3 C00W C00S 74.5(5) . . . . ?
Y1 O3 C00W C01G -106.6(5) . . . . ?
Y1 O2 C01R C01E -118.5(5) . . . . ?
Y1 O2 C01R C01U 63.1(7) . . . . ?
Y2 O6 C00K C00L 70.3(7) . . . . ?
Y2 O6 C00K C010 -110.0(6) . . . . ?
Y2 O4 C018 C011 74.1(8) . . . . ?
Y2 O4 C018 C01H -106.6(7) . . . . ?
O6 C00K C00L C00Q 9.0(4) . . . . ?
O6 C00K C00L C01M -173.6(3) . . . . ?
O6 C00K C010 C01Z 173.0(3) . . . . ?
O6 C00K C010 C024 -11.0(4) . . . . ?
O5 C00N C00R C016 179.1(3) . . . . ?
O5 C00N C00R C01F 1.7(4) . . . . ?
O5 C00N C019 C022 -176.8(3) . . . . ?
O5 C00N C019 C027 2.5(4) . . . . ?
O1 C00U C01K C00T -177.8(3) . . . . ?
O1 C00U C01K C025 1.0(4) . . . . ?
O3 C00W C01G C00Y 167.7(3) . . . . ?
O3 C00W C01G C01Y -13.8(4) . . . . ?
O4 C018 C01H C01C 171.9(3) . . . . ?
O4 C018 C01H C01P -9.6(4) . . . . ?
O2 C01R C01U C01T 9.7(4) . . . . ?
O2 C01R C01U C02L -169.1(3) . . . . ?
N00C C02D C02G N00E -0.3(4) . . . . ?
N00G C028 C02F N00F -1.5(4) . . . . ?
N00H C01T C01U C01R 70.0(4) . . . . ?
N00H C01T C01U C02L -111.1(3) . . . . ?
N00I C01D C01W N00H -0.5(3) . . . . ?
C00K C00L C00Q N00E 80.9(3) . . . . ?
C00K C00L C01M C01S -1.4(5) . . . . ?
C00K C010 C01Z C01S 3.0(5) . . . . ?
C00K C010 C024 C02E -58.9(4) . . . . ?
C00K C010 C024 C02R 64.0(4) . . . . ?
C00K C010 C024 C035 -176.4(3) . . . . ?
C00L C00K C010 C01Z -7.3(4) . . . . ?
C00L C00K C010 C024 168.8(3) . . . . ?
C00L C01M C01S C01Z -3.0(4) . . . . ?
C00L C01M C01S C02N 177.2(3) . . . . ?
C00M C00P C00U O1 179.0(3) . . . . ?
C00M C00P C00U C01K -0.8(4) . . . . ?
C00M C00P C01A N00F -87.0(3) . . . . ?
C00M C013 C01X C02W 167.3(3) . . . . ?
C00M C013 C01X C030 -72.1(4) . . . . ?
C00M C013 C01X C039 48.1(4) . . . . ?
C00N C00R C016 C01O -2.7(4) . . . . ?
C00N C00R C01F N00I 88.1(3) . . . . ?
C00N C019 C022 C01O -2.1(4) . . . . ?
C00N C019 C027 C01Q 58.4(4) . . . . ?
C00N C019 C027 C02J 177.5(3) . . . . ?
C00N C019 C027 C02M -63.1(4) . . . . ?
C00P C00M C013 C00T 2.2(4) . . . . ?
C00P C00M C013 C01X -178.9(3) . . . . ?
C00P C00U C01K C00T 2.0(4) . . . . ?
C00P C00U C01K C025 -179.2(3) . . . . ?
C00Q N00E C2 N00C -177.1(3) . . . . ?
C00Q N00E C02G C02D 177.4(3) . . . . ?
C00Q C00L C01M C01S 176.0(3) . . . . ?
C00R C00N C019 C022 1.5(4) . . . . ?
C00R C00N C019 C027 -179.2(3) . . . . ?
C00R C016 C01O C022 2.1(4) . . . . ?
C00R C016 C01O C02H -176.3(3) . . . . ?
C00S C00W C01G C00Y -13.3(4) . . . . ?
C00S C00W C01G C01Y 165.2(3) . . . . ?
C00S C01N C01V C00Y -6.6(4) . . . . ?
C00S C01N C01V C02B 173.7(3) . . . . ?
C00T C013 C01X C02W -13.8(4) . . . . ?
C00T C013 C01X C030 106.8(3) . . . . ?
C00T C013 C01X C039 -133.1(3) . . . . ?
C00T C01K C025 C01I 117.2(3) . . . . ?
C00T C01K C025 C02Q -120.8(3) . . . . ?
C00T C01K C025 C032 -1.0(4) . . . . ?
C00U C00P C01A N00F 90.5(3) . . . . ?
C00U C01K C025 C01I -61.5(4) . . . . ?
C00U C01K C025 C02Q 60.5(4) . . . . ?
C00U C01K C025 C032 -179.8(3) . . . . ?
C00V N00C C2 N00E 176.4(3) . . . . ?
C00V N00C C02D C02G -176.5(3) . . . . ?
C00V C00S C00W O3 12.4(4) . . . . ?
C00V C00S C00W C01G -166.6(3) . . . . ?
C00V C00S C01N C01V 176.8(3) . . . . ?
C00W C00S C00V N00C 69.5(3) . . . . ?
C00W C00S C01N C01V -2.2(4) . . . . ?
C00W C01G C01Y C017 -171.2(3) . . . . ?
C00W C01G C01Y C02A -53.4(4) . . . . ?
C00W C01G C01Y C02O 68.4(4) . . . . ?
C3 N00F C01A C00P -46.9(4) . . . . ?
C3 N00F C02F C028 1.6(4) . . . . ?
C3 N00G C012 C011 -154.7(3) . . . . ?
C3 N00G C028 C02F 0.9(4) . . . . ?
C00Y C01G C01Y C017 7.3(4) . . . . ?
C00Y C01G C01Y C02A 125.1(3) . . . . ?
C00Y C01G C01Y C02O -113.1(3) . . . . ?
C00Y C01V C02B C02I 3.8(4) . . . . ?
C00Y C01V C02B C031 124.1(3) . . . . ?
C00Y C01V C02B C038 -116.4(3) . . . . ?
C1 N00H C01T C01U -166.7(3) . . . . ?
C1 N00H C01W C01D -0.3(3) . . . . ?
C1 N00I C01D C01W 1.1(3) . . . . ?
C1 N00I C01F C00R -40.9(4) . . . . ?
C010 C00K C00L C00Q -170.7(3) . . . . ?
C010 C00K C00L C01M 6.7(4) . . . . ?
C011 C015 C01B C01C -3.2(4) . . . . ?
C011 C015 C01B C02T 176.7(3) . . . . ?
C011 C018 C01H C01C -8.8(4) . . . . ?
C011 C018 C01H C01P 169.8(3) . . . . ?
C012 N00G C3 N00F -179.8(3) . . . . ?
C012 N00G C028 C02F -179.2(3) . . . . ?
C012 C011 C015 C01B 174.8(3) . . . . ?
C012 C011 C018 O4 10.7(4) . . . . ?
C012 C011 C018 C01H -168.7(3) . . . . ?
C013 C00M C00P C00U -1.4(5) . . . . ?
C013 C00M C00P C01A 176.1(3) . . . . ?
C013 C00T C01K C00U -1.2(4) . . . . ?
C013 C00T C01K C025 180.0(3) . . . . ?
C014 C01E C01R O2 -11.1(4) . . . . ?
C014 C01E C01R C01U 167.3(3) . . . . ?
C014 C01E C02P C023 -175.5(3) . . . . ?
C015 C011 C012 N00G -105.2(3) . . . . ?
C015 C011 C018 O4 -173.1(3) . . . . ?
C015 C011 C018 C01H 7.5(4) . . . . ?
C015 C01B C01C C01H 1.6(5) . . . . ?
C015 C01B C02T C03C 55.1(4) . . . . ?
C015 C01B C02T C03H 175.5(3) . . . . ?
C015 C01B C02T C03L -65.0(4) . . . . ?
C016 C00R C01F N00I -89.3(3) . . . . ?
C016 C01O C022 C019 0.3(4) . . . . ?
C016 C01O C02H C02X 113.8(3) . . . . ?
C016 C01O C02H C02Y -126.6(3) . . . . ?
C016 C01O C02H C03B -6.1(4) . . . . ?
C018 C011 C012 N00G 71.0(3) . . . . ?
C018 C011 C015 C01B -1.4(5) . . . . ?
C018 C01H C01P C020 66.5(4) . . . . ?
C018 C01H C01P C026 -172.8(3) . . . . ?
C018 C01H C01P C02K -54.5(4) . . . . ?
C019 C00N C00R C016 0.8(4) . . . . ?
C019 C00N C00R C01F -176.6(3) . . . . ?
C01A N00F C3 N00G -175.2(3) . . . . ?
C01A N00F C02F C028 175.6(3) . . . . ?
C01A C00P C00U O1 1.6(4) . . . . ?
C01A C00P C00U C01K -178.3(3) . . . . ?
C01B C01C C01H C018 4.4(4) . . . . ?
C01B C01C C01H C01P -174.1(3) . . . . ?
C01C C01B C02T C03C -125.1(3) . . . . ?
C01C C01B C02T C03H -4.7(4) . . . . ?
C01C C01B C02T C03L 114.8(3) . . . . ?
C01C C01H C01P C020 -115.0(3) . . . . ?
C01C C01H C01P C026 5.7(4) . . . . ?
C01C C01H C01P C02K 124.0(3) . . . . ?
C01D N00I C1 N00H -1.3(3) . . . . ?
C01D N00I C01F C00R 149.9(3) . . . . ?
C01E C01R C01U C01T -168.8(3) . . . . ?
C01E C01R C01U C02L 12.4(4) . . . . ?
C01F N00I C1 N00H -172.1(2) . . . . ?
C01F N00I C01D C01W 171.7(3) . . . . ?
C01F C00R C016 C01O 174.7(3) . . . . ?
C01G C00Y C01V C01N 5.3(4) . . . . ?
C01G C00Y C01V C02B -175.0(3) . . . . ?
C2 N00C C00V C00S -129.6(3) . . . . ?
C2 N00C C02D C02G 0.7(4) . . . . ?
C2 N00E C00Q C00L -71.8(4) . . . . ?
C2 N00E C02G C02D -0.2(4) . . . . ?
C01K C00T C013 C00M -0.9(4) . . . . ?
C01K C00T C013 C01X -179.8(3) . . . . ?
C01L C014 C01E C01R -54.2(4) . . . . ?
C01L C014 C01E C02P 125.9(3) . . . . ?
C01M C00L C00Q N00E -96.6(3) . . . . ?
C01M C01S C01Z C010 2.2(5) . . . . ?
C01M C01S C02N C02V 122.1(3) . . . . ?
C01M C01S C02N C036 1.9(4) . . . . ?
C01M C01S C02N C03F -118.0(3) . . . . ?
C01N C00S C00V N00C -109.5(3) . . . . ?
C01N C00S C00W O3 -168.5(3) . . . . ?
C01N C00S C00W C01G 12.4(4) . . . . ?
C01N C01V C02B C02I -176.5(3) . . . . ?
C01N C01V C02B C031 -56.2(4) . . . . ?
C01N C01V C02B C038 63.3(4) . . . . ?
C01R C01E C02P C023 4.6(5) . . . . ?
C01R C01U C02L C023 -3.1(5) . . . . ?
C01T N00H C1 N00I -178.2(2) . . . . ?
C01T N00H C01W C01D 178.9(3) . . . . ?
C01T C01U C02L C023 178.1(3) . . . . ?
C01V C00Y C01G C00W 4.7(4) . . . . ?
C01V C00Y C01G C01Y -173.9(3) . . . . ?
C01W N00H C1 N00I 1.0(3) . . . . ?
C01W N00H C01T C01U 14.2(4) . . . . ?
C01Z C010 C024 C02E 117.0(3) . . . . ?
C01Z C010 C024 C02R -120.0(3) . . . . ?
C01Z C010 C024 C035 -0.5(4) . . . . ?
C01Z C01S C02N C02V -57.7(4) . . . . ?
C01Z C01S C02N C036 -177.8(3) . . . . ?
C01Z C01S C02N C03F 62.3(4) . . . . ?
C021 C014 C01E C01R -172.2(3) . . . . ?
C021 C014 C01E C02P 7.9(4) . . . . ?
C022 C019 C027 C01Q -122.4(3) . . . . ?
C022 C019 C027 C02J -3.2(4) . . . . ?
C022 C019 C027 C02M 116.2(3) . . . . ?
C022 C01O C02H C02X -64.5(4) . . . . ?
C022 C01O C02H C02Y 55.0(4) . . . . ?
C022 C01O C02H C03B 175.5(3) . . . . ?
C024 C010 C01Z C01S -173.1(3) . . . . ?
C027 C019 C022 C01O 178.6(3) . . . . ?
C028 N00G C3 N00F 0.0(3) . . . . ?
C028 N00G C012 C011 25.5(4) . . . . ?
C02C C014 C01E C01R 67.6(4) . . . . ?
C02C C014 C01E C02P -112.3(3) . . . . ?
C02D N00C C00V C00S 47.1(4) . . . . ?
C02D N00C C2 N00E -0.8(3) . . . . ?
C02F N00F C3 N00G -1.0(4) . . . . ?
C02F N00F C01A C00P 140.0(3) . . . . ?
C02G N00E C00Q C00L 110.9(3) . . . . ?
C02G N00E C2 N00C 0.6(3) . . . . ?
C02H C01O C022 C019 178.7(3) . . . . ?
C02L C023 C02P C01E 4.6(5) . . . . ?
C02L C023 C02S C02Z 7.8(4) . . . . ?
C02L C023 C02S C03D 128.2(3) . . . . ?
C02L C023 C02S C03G -111.4(4) . . . . ?
C02N C01S C01Z C010 -178.0(3) . . . . ?
C02P C01E C01R O2 168.8(3) . . . . ?
C02P C01E C01R C01U -12.8(4) . . . . ?
C02P C023 C02L C01U -5.4(5) . . . . ?
C02P C023 C02S C02Z -174.6(3) . . . . ?
C02P C023 C02S C03D -54.2(4) . . . . ?
C02P C023 C02S C03G 66.2(4) . . . . ?
C02S C023 C02L C01U 172.2(3) . . . . ?
C02S C023 C02P C01E -173.1(3) . . . . ?
C02T C01B C01C C01H -178.2(3) . . . . ?

loop_
_smtbx_masks_void_nr
_smtbx_masks_void_average_x
_smtbx_masks_void_average_y
_smtbx_masks_void_average_z
_smtbx_masks_void_volume
_smtbx_masks_void_count_electrons
_smtbx_masks_void_content
1 -0.204 -0.382 0.250 1220.7 312.4 '8 THF'
2 -0.604 -0.840 0.750 1220.7 311.5 '8 THF'
3 -0.030 0.111 0.531 37.2 0.0 ?
4 -0.030 0.389 0.031 37.2 0.0 ?
5 0.030 0.611 0.969 37.2 0.0 ?
6 0.030 0.889 0.469 37.2 0.0 ?
7 0.274 0.032 0.426 15.7 0.0 ?
8 0.274 0.468 0.926 15.7 0.0 ?
9 0.726 0.532 0.074 15.7 0.0 ?
10 0.726 0.968 0.574 15.7 0.0 ?
